data_1560303
loop_
_publ_author_name
'Tanaka, Yuya'
'Kato, Yuya'
'Sugimoto, Kaho'
'Kawano, Reo'
'Tada, Tomofumi'
'Fujii, Shintaro'
'Kiguchi, Manabu'
'Akita, Munetaka'

_publ_section_title
;
 Single-molecule junctions of multinuclear organometallic wires:
 long-range carrier transport brought about by metal--metal interaction
;
_journal_issue 12
_journal_name_full 'Chemical Science'
_journal_page_first 4338
_journal_page_last 4344
_journal_paper_doi 10.1039/D0SC06613C
_journal_volume 12
_journal_year 2021
_chemical_formula_moiety 'C126 H116 P8 Ru2 S Si2'
_chemical_formula_sum 'C126 H116 P8 Ru2 S Si2'
_chemical_formula_weight 2168.33
_space_group_crystal_system triclinic
_space_group_IT_number 2
_space_group_name_Hall '-P 1'
_space_group_name_H-M_alt 'P -1'
_symmetry_Int_Tables_number 2
_atom_sites_solution_primary iterative
_audit_creation_date 2017-01-11
_audit_creation_method
;
Olex2 1.2
(compiled 2017.01.04 svn.r3372 for OlexSys, GUI svn.r5289)
;
_audit_update_record
;
2020-10-21 deposited with the CCDC.	2021-02-08 downloaded from the CCDC.
;
_cell_angle_alpha 83.510(2)
_cell_angle_beta 89.395(2)
_cell_angle_gamma 86.371(2)
_cell_formula_units_Z 2
_cell_length_a 10.1070(12)
_cell_length_b 15.3835(18)
_cell_length_c 37.020(4)
_cell_measurement_reflns_used 9979
_cell_measurement_temperature 90(2)
_cell_measurement_theta_max 28.67
_cell_measurement_theta_min 2.35
_cell_volume 5707.5(11)
_computing_cell_refinement 'SAINT V8.35A (?, 2016)'
_computing_data_reduction 'SAINT V8.35A (?, 2016)'
_computing_molecular_graphics 'Olex2 (Dolomanov et al., 2009)'
_computing_publication_material 'Olex2 (Dolomanov et al., 2009)'
_computing_structure_refinement 'olex2.refine (Bourhis et al., 2015)'
_computing_structure_solution 'olex2.solve (Bourhis et al., 2015)'
_diffrn_ambient_temperature 90(2)
_diffrn_measured_fraction_theta_full 0.9800
_diffrn_measured_fraction_theta_max 0.9800
_diffrn_measurement_device_type 'Bruker APEX-II CCD'
_diffrn_measurement_method '\f and \w scans'
_diffrn_radiation_type 'Mo K\a'
_diffrn_radiation_wavelength 0.71073
_diffrn_reflns_av_R_equivalents 0.0236
_diffrn_reflns_av_unetI/netI 0.0623
_diffrn_reflns_limit_h_max 11
_diffrn_reflns_limit_h_min -12
_diffrn_reflns_limit_k_max 18
_diffrn_reflns_limit_k_min -12
_diffrn_reflns_limit_l_max 43
_diffrn_reflns_limit_l_min -44
_diffrn_reflns_number 27399
_diffrn_reflns_theta_full 25.0270
_diffrn_reflns_theta_max 25.03
_diffrn_reflns_theta_min 1.39
_diffrn_standards_number 0
_exptl_absorpt_coefficient_mu 0.464
_exptl_absorpt_correction_T_max 0.974
_exptl_absorpt_correction_T_min 0.951
_exptl_absorpt_correction_type multi-scan
_exptl_absorpt_process_details
;
SADABS-2014/5 (Bruker,2014) was used for absorption correction.
wR2(int) was 0.0750 before and 0.0349 after correction.
The Ratio of minimum to maximum transmission is 0.7298.
The \l/2 correction factor is Not present.
;
_exptl_crystal_colour colourless
_exptl_crystal_colour_primary colourless
_exptl_crystal_density_diffrn 1.2617
_exptl_crystal_description block
_exptl_crystal_F_000 2248.0
_exptl_crystal_size_max 0.874
_exptl_crystal_size_mid 0.091
_exptl_crystal_size_min 0.056
_refine_diff_density_max 1.6120
_refine_diff_density_min -1.7128
_refine_diff_density_rms 0.1453
_refine_ls_d_res_high 0.8400
_refine_ls_d_res_low 14.6886
_refine_ls_goodness_of_fit_ref 1.0333
_refine_ls_hydrogen_treatment constr
_refine_ls_matrix_type full
_refine_ls_number_constraints 304
_refine_ls_number_parameters 1463
_refine_ls_number_reflns 20140
_refine_ls_number_restraints 1284
_refine_ls_restrained_S_all 0.9988
_refine_ls_R_factor_all 0.0904
_refine_ls_R_factor_gt 0.0664
_refine_ls_shift/su_max 0.0007
_refine_ls_shift/su_mean 0.0000
_refine_ls_structure_factor_coef Fsqd
_refine_ls_weighting_details 'w=1/[\s^2^(Fo^2^)+(0.0790P)^2^+15.1490P] where P=(Fo^2^+2Fc^2^)/3'
_refine_ls_weighting_scheme calc
_refine_ls_wR_factor_gt 0.1577
_refine_ls_wR_factor_ref 0.1684
_reflns_Friedel_coverage 0.0
_reflns_limit_h_max 12
_reflns_limit_h_min -12
_reflns_limit_k_max 18
_reflns_limit_k_min -18
_reflns_limit_l_max 44
_reflns_limit_l_min 0
_reflns_number_gt 14623
_reflns_number_total 20140
_reflns_threshold_expression I>=2u(I)
_cod_data_source_file d0sc06613c2.cif
_cod_data_source_block Ru2ThTMS_DCM_MeOH_0m_a
_cod_depositor_comments 'Adding full bibliography for 1560301--1560303.cif.'
_cod_database_code 1560303
_olex2_refinement_description
;
1. Fixed Uiso
 At 1.2 times of:
  All C(H) groups, All C(H,H) groups
 At 1.5 times of:
  All C(H,H,H) groups
2. Rigid bond restraints
 C19a, C20a, C21a, C22a, C23a, C24a
 with sigma for 1-2 distances of 0.01 and sigma for 1-3 distances of 0.01
 C13, C18, C17, C16, C15, C14
 with sigma for 1-2 distances of 0.01 and sigma for 1-3 distances of 0.01
 C59, C60, C61, C62, C63, C64, C59a, C60a, C61a, C62a, C63a, C64a
 with sigma for 1-2 distances of 0.01 and sigma for 1-3 distances of 0.01
 C79, C84, C83, C82, C81, C80, C79a, C84a, C83a, C82a, C81a, C80a
 with sigma for 1-2 distances of 0.01 and sigma for 1-3 distances of 0.01
 C53, C58, C57, C56, C55, C54, C53a, C58a, C57a, C56a, C55a, C54a
 with sigma for 1-2 distances of 0.01 and sigma for 1-3 distances of 0.01
 C65, C66, C67, C68, C69, C70, C65a, C66a, C67a, C68a, C69a, C70a
 with sigma for 1-2 distances of 0.01 and sigma for 1-3 distances of 0.01
 C45, C46, C47, C50, C49, C48, C45a, C46a, C47a, C48a, C49a, C50a
 with sigma for 1-2 distances of 0.01 and sigma for 1-3 distances of 0.01
 C19, C20, C21, C22, C23, C24
 with sigma for 1-2 distances of 0.01 and sigma for 1-3 distances of 0.01
 C13a, C14a, C15a, C16a, C17a, C18a
 with sigma for 1-2 distances of 0.01 and sigma for 1-3 distances of 0.01
 C25, C25a
 with sigma for 1-2 distances of 0.01 and sigma for 1-3 distances of 0.01
 C7, C12, C11, C9, C8, C10
 with sigma for 1-2 distances of 0.01 and sigma for 1-3 distances of 0.01
3. Uiso/Uaniso restraints and constraints
C19a \\sim C20a \\sim C21a \\sim C22a \\sim C23a \\sim C24a: within 1.7A with
sigma of 0.04 and sigma for terminal atoms of 0.08
C13 \\sim C18 \\sim C17 \\sim C16 \\sim C15 \\sim C14: within 1.7A with sigma
of 0.04 and sigma for terminal atoms of 0.08
C59 \\sim C60 \\sim C61 \\sim C62 \\sim C63 \\sim C64 \\sim C59a \\sim C60a
\\sim C61a \\sim C62a \\sim C63a \\sim C64a: within 1.7A with sigma of 0.04 and
sigma for terminal atoms of 0.08
C79 \\sim C84 \\sim C83 \\sim C82 \\sim C81 \\sim C80 \\sim C79a \\sim C84a
\\sim C83a \\sim C82a \\sim C81a \\sim C80a: within 1.7A with sigma of 0.04 and
sigma for terminal atoms of 0.08
C53 \\sim C58 \\sim C57 \\sim C56 \\sim C55 \\sim C54 \\sim C53a \\sim C58a
\\sim C57a \\sim C56a \\sim C55a \\sim C54a: within 1.7A with sigma of 0.04 and
sigma for terminal atoms of 0.08
C65 \\sim C66 \\sim C67 \\sim C68 \\sim C69 \\sim C70 \\sim C65a \\sim C66a
\\sim C67a \\sim C68a \\sim C69a \\sim C70a: within 1.7A with sigma of 0.04 and
sigma for terminal atoms of 0.08
C45 \\sim C46 \\sim C47 \\sim C50 \\sim C49 \\sim C48 \\sim C45a \\sim C46a
\\sim C47a \\sim C48a \\sim C49a \\sim C50a: within 1.7A with sigma of 0.04 and
sigma for terminal atoms of 0.08
C19 \\sim C20 \\sim C21 \\sim C22 \\sim C23 \\sim C24: within 1.7A with sigma
of 0.04 and sigma for terminal atoms of 0.08
C13a \\sim C14a \\sim C15a \\sim C16a \\sim C17a \\sim C18a: within 1.7A with
sigma of 0.04 and sigma for terminal atoms of 0.08
C25 \\sim C25a: within 1.7A with sigma of 0.04 and sigma for terminal atoms of
0.08
C7 \\sim C12 \\sim C11 \\sim C9 \\sim C8 \\sim C10: within 1.7A with sigma of
0.04 and sigma for terminal atoms of 0.08
Uanis(C19a) \\sim Ueq, Uanis(C20a) \\sim Ueq, Uanis(C21a) \\sim Ueq,
Uanis(C22a) \\sim Ueq, Uanis(C23a) \\sim Ueq, Uanis(C24a) \\sim Ueq: with sigma
of 0.1 and sigma for terminal atoms of 0.2
Uanis(C18) \\sim Ueq, Uanis(C17) \\sim Ueq, Uanis(C16) \\sim Ueq, Uanis(C15)
\\sim Ueq, Uanis(C14) \\sim Ueq, Uanis(C13) \\sim Ueq: with sigma of 0.01 and
sigma for terminal atoms of 0.02
Uanis(C59) \\sim Ueq, Uanis(C60) \\sim Ueq, Uanis(C61) \\sim Ueq, Uanis(C62)
\\sim Ueq, Uanis(C63) \\sim Ueq, Uanis(C64) \\sim Ueq, Uanis(C59a) \\sim Ueq,
Uanis(C60a) \\sim Ueq, Uanis(C61a) \\sim Ueq, Uanis(C62a) \\sim Ueq,
Uanis(C63a) \\sim Ueq, Uanis(C64a) \\sim Ueq: with sigma of 0.01 and sigma for
terminal atoms of 0.02
Uanis(C79) \\sim Ueq, Uanis(C83) \\sim Ueq, Uanis(C82) \\sim Ueq, Uanis(C80)
\\sim Ueq, Uanis(C84) \\sim Ueq, Uanis(C81) \\sim Ueq, Uanis(C79a) \\sim Ueq,
Uanis(C84a) \\sim Ueq, Uanis(C83a) \\sim Ueq, Uanis(C82a) \\sim Ueq,
Uanis(C81a) \\sim Ueq, Uanis(C80a) \\sim Ueq: with sigma of 0.01 and sigma for
terminal atoms of 0.02
Uanis(C53) \\sim Ueq, Uanis(C58) \\sim Ueq, Uanis(C57) \\sim Ueq, Uanis(C56)
\\sim Ueq, Uanis(C55) \\sim Ueq, Uanis(C54) \\sim Ueq, Uanis(C53a) \\sim Ueq,
Uanis(C58a) \\sim Ueq, Uanis(C57a) \\sim Ueq, Uanis(C56a) \\sim Ueq,
Uanis(C55a) \\sim Ueq, Uanis(C54a) \\sim Ueq: with sigma of 0.1 and sigma for
terminal atoms of 0.2
Uanis(C65) \\sim Ueq, Uanis(C66) \\sim Ueq, Uanis(C67) \\sim Ueq, Uanis(C68)
\\sim Ueq, Uanis(C69) \\sim Ueq, Uanis(C70) \\sim Ueq, Uanis(C65a) \\sim Ueq,
Uanis(C66a) \\sim Ueq, Uanis(C67a) \\sim Ueq, Uanis(C68a) \\sim Ueq,
Uanis(C69a) \\sim Ueq, Uanis(C70a) \\sim Ueq: with sigma of 0.01 and sigma for
terminal atoms of 0.02
Uanis(C78) \\sim Ueq, Uanis(C77) \\sim Ueq, Uanis(C103) \\sim Ueq, Uanis(C104)
\\sim Ueq: with sigma of 0.01 and sigma for terminal atoms of 0.02
Uanis(C45) \\sim Ueq, Uanis(C46) \\sim Ueq, Uanis(C47) \\sim Ueq, Uanis(C50)
\\sim Ueq, Uanis(C49) \\sim Ueq, Uanis(C48) \\sim Ueq, Uanis(C45a) \\sim Ueq,
Uanis(C46a) \\sim Ueq, Uanis(C47a) \\sim Ueq, Uanis(C48a) \\sim Ueq,
Uanis(C49a) \\sim Ueq, Uanis(C50a) \\sim Ueq: with sigma of 0.01 and sigma for
terminal atoms of 0.02
Uanis(C19) \\sim Ueq, Uanis(C24) \\sim Ueq, Uanis(C23) \\sim Ueq, Uanis(C22)
\\sim Ueq, Uanis(C21) \\sim Ueq, Uanis(C20) \\sim Ueq: with sigma of 0.01 and
sigma for terminal atoms of 0.02
Uanis(C13a) \\sim Ueq, Uanis(C14a) \\sim Ueq, Uanis(C15a) \\sim Ueq,
Uanis(C16a) \\sim Ueq, Uanis(C17a) \\sim Ueq, Uanis(C18a) \\sim Ueq: with sigma
of 0.03 and sigma for terminal atoms of 0.06
Uanis(C7) \\sim Ueq, Uanis(C12) \\sim Ueq, Uanis(C11) \\sim Ueq, Uanis(C9)
\\sim Ueq, Uanis(C8) \\sim Ueq, Uanis(C10) \\sim Ueq: with sigma of 0.003 and
sigma for terminal atoms of 0.006
Uanis(C51) = Uanis(C52) = Uanis(C25a) = Uanis(C25) = Uanis(C26) = Uanis(C26a)
4. Others
 Sof(C45a)=Sof(C46a)=Sof(H46a)=Sof(C47a)=Sof(H47a)=Sof(C48a)=Sof(H48a)=
 Sof(C49a)=Sof(H49a)=Sof(C50a)=Sof(H50a)=1-FVAR(1)
 Sof(C45)=Sof(C46)=Sof(H46)=Sof(C47)=Sof(H47)=Sof(C50)=Sof(H50)=Sof(C49)=
 Sof(H49)=Sof(C48)=Sof(H48)=FVAR(1)
 Sof(C65a)=Sof(C66a)=Sof(H66a)=Sof(C67a)=Sof(H67a)=Sof(C68a)=Sof(H68a)=
 Sof(C69a)=Sof(H69a)=Sof(C70a)=Sof(H70a)=Sof(C53a)=Sof(C58a)=Sof(H58a)=
 Sof(C57a)=Sof(H57a)=Sof(C56a)=Sof(H56a)=Sof(C55a)=Sof(H55a)=Sof(C54a)=
 Sof(H54a)=Sof(C59a)=Sof(C60a)=Sof(H60a)=Sof(C61a)=Sof(H61a)=Sof(C62a)=
 Sof(H62a)=Sof(C63a)=Sof(H63a)=Sof(C64a)=Sof(H64a)=Sof(C79a)=Sof(C84a)=
 Sof(H84a)=Sof(C83a)=Sof(H83a)=Sof(C82a)=Sof(H82a)=Sof(C81a)=Sof(H81a)=
 Sof(C80a)=Sof(H80a)=1-FVAR(2)
 Sof(C79)=Sof(C84)=Sof(H84)=Sof(C83)=Sof(H83)=Sof(C82)=Sof(H82)=Sof(C81)=
 Sof(H81)=Sof(C80)=Sof(H80)=Sof(C59)=Sof(C60)=Sof(H60)=Sof(C61)=Sof(H61)=
 Sof(C62)=Sof(H62)=Sof(C63)=Sof(H63)=Sof(C64)=Sof(H64)=Sof(C65)=Sof(C66)=
 Sof(H66)=Sof(C67)=Sof(H67)=Sof(C68)=Sof(H68)=Sof(C69)=Sof(H69)=Sof(C70)=
 Sof(H70)=Sof(C53)=Sof(C58)=Sof(H58)=Sof(C57)=Sof(H57)=Sof(C56)=Sof(H56)=
 Sof(C55)=Sof(H55)=Sof(C54)=Sof(H54)=FVAR(2)
 Fixed Sof: C25(0.5) H25a(0.5) H25b(0.5) C19(0.5) C20(0.5) H20(0.5) C21(0.5)
 H21(0.5) C22(0.5) H22(0.5) C23(0.5) H23(0.5) C24(0.5) H24(0.5) C26(0.5)
 H26a(0.5) H26b(0.5) C13(0.5) C18(0.5) H18(0.5) C17(0.5) H17(0.5) C16(0.5)
 H16(0.5) C15(0.5) H15(0.5) C14(0.5) H14(0.5) C26a(0.5) H26c(0.5) H26d(0.5)
 C13a(0.5) C14a(0.5) H14a(0.5) C15a(0.5) H15a(0.5) C16a(0.5) H16a(0.5)
 C17a(0.5) H17a(0.5) C18a(0.5) H18a(0.5) C19a(0.5) C20a(0.5) H20a(0.5)
 C21a(0.5) H21a(0.5) C22a(0.5) H22a(0.5) C23a(0.5) H23a(0.5) C24a(0.5)
 H24a(0.5) C25a(0.5) H25c(0.5) H25d(0.5)
5.a Secondary CH2 refined with riding coordinates:
 C51(H51a,H51b), C52(H52a,H52b), C103(H10a,H10b), C78(H78a,H78b), C77(H77a,
 H77b), C25(H25a,H25b), C104(H10c,H10d), C26(H26a,H26b), C26a(H26c,H26d),
 C25a(H25c,H25d)
5.b Me refined with riding coordinates:
 C123(H12a,H12b,H12c), C126(H12d,H12e,H12f), C121(H12g,H12h,H12i), C125(H12j,
 H12k,H12l), C122(H12m,H12n,H12o), C124(H12p,H12q,H12r)
5.c Aromatic/amide H refined with riding coordinates:
 C32(H32), C38(H38), C28(H28), C99(H99), C44(H44), C12(H12), C72(H72),
 C88(H88), C76(H76), C29(H29), C84(H84), C83(H83), C82(H82), C81(H81), C80(H80),
  C34(H34), C73(H73), C11(H11), C60(H60), C61(H61), C62(H62), C63(H63),
 C64(H64), C2(H2), C9(H9), C100(H100), C112(H112), C43(H43), C87(H87),
 C101(H101), C86(H86), C92(H92), C74(H74), C102(H102), C96(H96), C98(H98),
 C3(H3), C36(H36), C90(H90), C40(H40), C93(H93), C5(H5), C35(H35), C4(H4),
 C6(H6), C89(H89), C8(H8), C30(H30), C113(H113), C10(H10), C46(H46), C47(H47),
 C42(H42), C31(H31), C37(H37), C66(H66), C67(H67), C68(H68), C69(H69), C70(H70),
  C94(H94), C50(H50), C75(H75), C41(H41), C20(H20), C21(H21), C22(H22),
 C23(H23), C24(H24), C58(H58), C57(H57), C56(H56), C55(H55), C54(H54), C95(H95),
  C18(H18), C17(H17), C16(H16), C15(H15), C14(H14), C49(H49), C48(H48),
 C14a(H14a), C15a(H15a), C16a(H16a), C17a(H17a), C18a(H18a), C20a(H20a),
 C21a(H21a), C22a(H22a), C23a(H23a), C24a(H24a), C46a(H46a), C47a(H47a),
 C48a(H48a), C49a(H49a), C50a(H50a), C66a(H66a), C67a(H67a), C68a(H68a),
 C69a(H69a), C70a(H70a), C58a(H58a), C57a(H57a), C56a(H56a), C55a(H55a),
 C54a(H54a), C60a(H60a), C61a(H61a), C62a(H62a), C63a(H63a), C64a(H64a),
 C84a(H84a), C83a(H83a), C82a(H82a), C81a(H81a), C80a(H80a)
5.d Fitted hexagon refined as free rotating group:
 C79(C84,C83,C82,C81,C80), C59(C60,C61,C62,C63,C64), C65(C66,C67,C68,C69,C70),
 C19(C20,C21,C22,C23,C24), C53(C58,C57,C56,C55,C54), C13(C18,C17,C16,C15,C14),
 C13a(C14a,C15a,C16a,C17a,C18a), C19a(C20a,C21a,C22a,C23a,C24a), C45a(C46a,C47a,
 C48a,C49a,C50a), C65a(C66a,C67a,C68a,C69a,C70a), C53a(C58a,C57a,C56a,C55a,
 C54a), C59a(C60a,C61a,C62a,C63a,C64a), C79a(C84a,C83a,C82a,C81a,C80a)
;
_olex2_submission_special_instructions 'No special instructions were received'

loop_
_space_group_symop_id
_space_group_symop_operation_xyz
1 x,y,z
2 -x,-y,-z

loop_
_atom_site_label
_atom_site_type_symbol
_atom_site_fract_x
_atom_site_fract_y
_atom_site_fract_z
_atom_site_U_iso_or_equiv
_atom_site_adp_type
_atom_site_occupancy
_atom_site_refinement_flags_posn
_atom_site_refinement_flags_adp
_atom_site_disorder_group
Ru1 Ru 0.30602(4) 0.18059(3) 0.859092(10) 0.02302(11) Uani 1.000000 . . .
Ru2 Ru 0.82744(4) -0.23275(3) 0.647173(12) 0.03037(12) Uani 1.000000 . . .
P2 P 0.23585(12) 0.04488(9) 0.88575(3) 0.0256(3) Uani 1.000000 . . .
S1 S 0.57176(12) -0.03486(8) 0.75806(3) 0.0290(3) Uani 1.000000 . . .
P4 P 0.53050(12) 0.15497(10) 0.87617(3) 0.0288(3) Uani 1.000000 . . .
P3 P 0.37964(12) 0.31692(9) 0.83334(3) 0.0260(3) Uani 1.000000 . . .
P1 P 0.08500(12) 0.19669(9) 0.83686(4) 0.0265(3) Uani 1.000000 . . .
P7 P 1.04257(13) -0.18239(10) 0.64732(4) 0.0341(3) Uani 1.000000 . . .
P6 P 0.61160(13) -0.28207(10) 0.64645(4) 0.0364(3) Uani 1.000000 . . .
P8 P 0.91803(13) -0.33290(9) 0.69458(4) 0.0353(3) Uani 1.000000 . . .
P5 P 0.74345(15) -0.13183(10) 0.59938(4) 0.0372(3) Uani 1.000000 . . .
Si12 Si 0.0307(2) 0.33291(15) 1.03623(5) 0.0631(6) Uani 1.000000 . . .
Si13 Si 1.1954(3) -0.42649(15) 0.49253(7) 0.0781(7) Uani 1.000000 . . .
C109 C 0.3794(4) 0.1289(3) 0.81387(12) 0.0199(10) Uani 1.000000 . . .
C27 C 0.3528(5) 0.3520(3) 0.78468(13) 0.0237(10) Uani 1.000000 . . .
C32 C 0.2367(5) 0.4015(3) 0.77364(14) 0.0304(12) Uani 1.000000 . . .
H32 H 0.1773(5) 0.4192(3) 0.79114(14) 0.0365(14) Uiso 1.000000 R . .
C110 C 0.4330(4) 0.1005(3) 0.78739(12) 0.0227(10) Uani 1.000000 . . .
C115 C 0.6877(5) -0.0884(3) 0.69608(14) 0.0311(12) Uani 1.000000 . . .
C7 C -0.0242(5) 0.2946(3) 0.84267(14) 0.0291(11) Uani 1.000000 . U .
C38 C 0.2162(5) 0.4346(4) 0.86970(15) 0.0372(13) Uani 1.000000 . . .
H38 H 0.1617(5) 0.3883(4) 0.87515(15) 0.0446(16) Uiso 1.000000 R . .
C120 C 1.1044(7) -0.4039(5) 0.5338(2) 0.0609(19) Uani 1.000000 . . .
C28 C 0.4410(5) 0.3279(3) 0.75801(14) 0.0302(12) Uani 1.000000 . . .
H28 H 0.5188(5) 0.2947(3) 0.76461(14) 0.0363(14) Uiso 1.000000 R . .
C99 C 0.7383(6) -0.2772(4) 0.78992(17) 0.0487(16) Uani 1.000000 . . .
H99 H 0.6602(6) -0.2481(4) 0.79677(17) 0.0584(19) Uiso 1.000000 R . .
C1 C 0.0469(5) 0.1801(3) 0.78976(14) 0.0289(11) Uani 1.000000 . . .
C116 C 0.7434(5) -0.1450(3) 0.67964(14) 0.0296(11) Uani 1.000000 . . .
C39 C 0.6145(5) 0.0464(4) 0.87645(13) 0.0321(12) Uani 1.000000 . . .
C44 C 0.6742(5) 0.0177(3) 0.84509(13) 0.0287(11) Uani 1.000000 . . .
H44 H 0.6680(5) 0.0541(3) 0.82326(13) 0.0345(14) Uiso 1.000000 R . .
C117 C 0.9080(5) -0.3112(4) 0.61083(15) 0.0360(13) Uani 1.000000 . . .
C85 C 1.0932(5) -0.1153(3) 0.68205(14) 0.0302(12) Uani 1.000000 . . .
C12 C -0.0634(5) 0.3548(3) 0.81376(16) 0.0346(12) Uani 1.000000 . U .
H12 H -0.0389(5) 0.3442(3) 0.79028(16) 0.0416(14) Uiso 1.000000 R . .
C72 C 0.4602(5) -0.2372(3) 0.70668(15) 0.0321(12) Uani 1.000000 . . .
H72 H 0.4646(5) -0.1795(3) 0.69623(15) 0.0386(15) Uiso 1.000000 R . .
C108 C 0.2360(5) 0.2309(4) 0.90513(14) 0.0374(13) Uani 1.000000 . . .
C114 C 0.6213(5) -0.0193(3) 0.71270(13) 0.0289(11) Uani 1.000000 . . .
C88 C 1.1838(5) -0.0347(3) 0.74021(16) 0.0350(13) Uani 1.000000 . . .
H88 H 1.2148(5) -0.0086(3) 0.75967(16) 0.0420(15) Uiso 1.000000 R . .
C71 C 0.5212(4) -0.3049(3) 0.68919(15) 0.0301(12) Uani 1.000000 . . .
C51 C 0.5622(5) 0.3141(3) 0.83769(14) 0.0300(7) Uani 1.000000 . . .
H51a H 0.5989(5) 0.3474(3) 0.81652(14) 0.0360(8) Uiso 1.000000 R . .
H51b H 0.5845(5) 0.3416(3) 0.85895(14) 0.0360(8) Uiso 1.000000 R . .
C76 C 0.5132(5) -0.3904(4) 0.70531(18) 0.0412(15) Uani 1.000000 . . .
H76 H 0.5510(5) -0.4367(4) 0.69383(18) 0.0495(18) Uiso 1.000000 R . .
C29 C 0.4135(6) 0.3532(3) 0.72164(14) 0.0355(13) Uani 1.000000 . . .
H29 H 0.4741(6) 0.3379(3) 0.70401(14) 0.0426(16) Uiso 1.000000 R . .
C91 C 0.9010(5) -0.4508(4) 0.69261(17) 0.0412(14) Uani 1.000000 . . .
C79 C 1.1225(10) -0.1256(6) 0.6049(2) 0.034(3) Uani 0.604(5) . U 1
C84 C 1.1293(11) -0.0351(6) 0.5990(2) 0.052(3) Uani 0.604(5) G U 1
H84 H 1.0919(11) 0.0001(6) 0.6158(2) 0.062(4) Uiso 0.604(5) R . 1
C83 C 1.1922(11) 0.0028(5) 0.5681(3) 0.060(3) Uani 0.604(5) G U 1
H83 H 1.1968(11) 0.0633(5) 0.5642(3) 0.072(4) Uiso 0.604(5) R . 1
C82 C 1.2483(9) -0.0498(6) 0.5431(2) 0.051(3) Uani 0.604(5) G U 1
H82 H 1.2903(9) -0.0245(6) 0.5225(2) 0.061(4) Uiso 0.604(5) R . 1
C81 C 1.2414(8) -0.1403(6) 0.5490(2) 0.036(2) Uani 0.604(5) G U 1
H81 H 1.2789(8) -0.1755(6) 0.5323(2) 0.043(3) Uiso 0.604(5) R . 1
C80 C 1.1785(9) -0.1781(5) 0.5799(2) 0.031(2) Uani 0.604(5) G U 1
H80 H 1.1739(9) -0.2387(5) 0.5839(2) 0.037(3) Uiso 0.604(5) R . 1
C34 C 0.4121(6) 0.4926(4) 0.84304(15) 0.0396(14) Uani 1.000000 . . .
H34 H 0.4908(6) 0.4853(4) 0.83017(15) 0.0475(16) Uiso 1.000000 R . .
C73 C 0.3935(5) -0.2540(4) 0.73917(16) 0.0369(13) Uani 1.000000 . . .
H73 H 0.3513(5) -0.2084(4) 0.75021(16) 0.0442(16) Uiso 1.000000 R . .
C11 C -0.1394(6) 0.4312(4) 0.81914(17) 0.0446(14) Uani 1.000000 . U .
H11 H -0.1635(6) 0.4723(4) 0.79957(17) 0.0535(16) Uiso 1.000000 R . .
C59 C 0.7865(9) -0.0174(4) 0.5942(2) 0.032(3) Uani 0.604(5) . U 1
C60 C 0.8014(8) 0.0256(4) 0.55949(19) 0.047(2) Uani 0.604(5) G U 1
H60 H 0.7889(8) -0.0038(4) 0.53927(19) 0.057(3) Uiso 0.604(5) R . 1
C61 C 0.8349(9) 0.1124(4) 0.55494(17) 0.060(3) Uani 0.604(5) G U 1
H61 H 0.8448(9) 0.1411(4) 0.53168(17) 0.071(3) Uiso 0.604(5) R . 1
C62 C 0.8535(8) 0.1562(4) 0.5852(2) 0.057(3) Uani 0.604(5) G U 1
H62 H 0.8760(8) 0.2143(4) 0.5821(2) 0.068(3) Uiso 0.604(5) R . 1
C63 C 0.8387(10) 0.1132(7) 0.61991(19) 0.046(4) Uani 0.604(5) G U 1
H63 H 0.8512(10) 0.1425(7) 0.64013(19) 0.056(5) Uiso 0.604(5) R . 1
C64 C 0.8052(12) 0.0264(7) 0.62446(17) 0.037(3) Uani 0.604(5) G U 1
H64 H 0.7952(12) -0.0024(7) 0.64772(17) 0.044(4) Uiso 0.604(5) R . 1
C107 C 0.1931(6) 0.2566(4) 0.93287(15) 0.0458(16) Uani 1.000000 . . .
C2 C -0.0761(5) 0.1516(4) 0.78103(17) 0.0399(14) Uani 1.000000 . . .
H2 H -0.1398(5) 0.1417(4) 0.79910(17) 0.0479(16) Uiso 1.000000 R . .
C9 C -0.1420(6) 0.3866(4) 0.88272(18) 0.0471(14) Uani 1.000000 . U .
H9 H -0.1680(6) 0.3976(4) 0.90603(18) 0.0565(17) Uiso 1.000000 R . .
C52 C 0.6244(5) 0.2205(3) 0.84113(14) 0.0300(7) Uani 1.000000 . . .
H52a H 0.7167(5) 0.2197(3) 0.84813(14) 0.0360(8) Uiso 1.000000 R . .
H52b H 0.6200(5) 0.1965(3) 0.81807(14) 0.0360(8) Uiso 1.000000 R . .
C100 C 0.8253(7) -0.3132(4) 0.81572(18) 0.0516(16) Uani 1.000000 . . .
H100 H 0.8053(7) -0.3103(4) 0.84015(18) 0.062(2) Uiso 1.000000 R . .
C106 C 0.1469(6) 0.2839(5) 0.96520(16) 0.0494(16) Uani 1.000000 . . .
C112 C 0.5133(5) 0.1142(3) 0.72238(13) 0.0258(11) Uani 1.000000 . . .
H112 H 0.4806(5) 0.1716(3) 0.71585(13) 0.0310(13) Uiso 1.000000 R . .
C43 C 0.7417(5) -0.0633(4) 0.84596(16) 0.0400(14) Uani 1.000000 . . .
H43 H 0.7806(5) -0.0809(4) 0.82487(16) 0.0479(16) Uiso 1.000000 R . .
C103 C 1.1518(5) -0.2802(4) 0.66019(16) 0.0393(13) Uani 1.000000 . U .
H10a H 1.1523(5) -0.3191(4) 0.64129(16) 0.0471(16) Uiso 1.000000 R . .
H10b H 1.2417(5) -0.2637(4) 0.66331(16) 0.0471(16) Uiso 1.000000 R . .
C87 C 1.2540(5) -0.0324(3) 0.70831(17) 0.0388(14) Uani 1.000000 . . .
H87 H 1.3318(5) -0.0030(3) 0.70596(17) 0.0465(16) Uiso 1.000000 R . .
C101 C 0.9425(6) -0.3540(4) 0.80612(18) 0.0493(16) Uani 1.000000 . . .
H101 H 1.0033(6) -0.3768(4) 0.82392(18) 0.0591(19) Uiso 1.000000 R . .
C86 C 1.2113(5) -0.0727(3) 0.67985(16) 0.0355(13) Uani 1.000000 . . .
H86 H 1.2618(5) -0.0717(3) 0.65869(16) 0.0426(15) Uiso 1.000000 R . .
C111 C 0.4974(4) 0.0709(3) 0.75658(13) 0.0236(10) Uani 1.000000 . . .
C92 C 0.8166(6) -0.4980(4) 0.7151(2) 0.0518(17) Uani 1.000000 . . .
H92 H 0.7674(6) -0.4705(4) 0.7324(2) 0.062(2) Uiso 1.000000 R . .
C74 C 0.3901(6) -0.3393(4) 0.75508(17) 0.0438(15) Uani 1.000000 . . .
H74 H 0.3475(6) -0.3511(4) 0.77732(17) 0.0525(17) Uiso 1.000000 R . .
C33 C 0.3325(5) 0.4219(3) 0.85047(14) 0.0321(12) Uani 1.000000 . . .
C102 C 0.9708(6) -0.3615(4) 0.76922(17) 0.0439(15) Uani 1.000000 . . .
H102 H 1.0489(6) -0.3912(4) 0.76271(17) 0.0527(18) Uiso 1.000000 R . .
C96 C 0.9753(6) -0.4912(4) 0.6661(2) 0.0541(17) Uani 1.000000 . . .
H96 H 1.0328(6) -0.4596(4) 0.6507(2) 0.065(2) Uiso 1.000000 R . .
C98 C 0.7642(6) -0.2830(4) 0.75340(16) 0.0437(14) Uani 1.000000 . . .
H98 H 0.7025(6) -0.2590(4) 0.73600(16) 0.0524(17) Uiso 1.000000 R . .
C3 C -0.1038(6) 0.1379(4) 0.74559(18) 0.0470(16) Uani 1.000000 . . .
H3 H -0.1853(6) 0.1181(4) 0.73999(18) 0.0564(19) Uiso 1.000000 R . .
C36 C 0.2601(6) 0.5842(4) 0.87386(17) 0.0486(16) Uani 1.000000 . . .
H36 H 0.2366(6) 0.6380(4) 0.88207(17) 0.0584(19) Uiso 1.000000 R . .
C90 C 1.0201(5) -0.1156(3) 0.71455(14) 0.0306(12) Uani 1.000000 . . .
H90 H 0.9401(5) -0.1425(3) 0.71674(14) 0.0367(14) Uiso 1.000000 R . .
C40 C 0.6244(6) -0.0117(5) 0.90821(16) 0.0512(17) Uani 1.000000 . . .
H40 H 0.5846(6) 0.0044(5) 0.92942(16) 0.061(2) Uiso 1.000000 R . .
C93 C 0.8036(7) -0.5863(5) 0.7124(2) 0.066(2) Uani 1.000000 . . .
H93 H 0.7475(7) -0.6183(5) 0.7281(2) 0.079(2) Uiso 1.000000 R . .
C5 C 0.1088(5) 0.1846(3) 0.72675(14) 0.0351(12) Uani 1.000000 . . .
H5 H 0.1702(5) 0.1971(3) 0.70829(14) 0.0421(15) Uiso 1.000000 R . .
C35 C 0.3765(6) 0.5729(4) 0.85439(17) 0.0469(15) Uani 1.000000 . . .
H35 H 0.4303(6) 0.6195(4) 0.84901(17) 0.0563(18) Uiso 1.000000 R . .
C118 C 0.9660(5) -0.3492(4) 0.58728(17) 0.0427(14) Uani 1.000000 . . .
C97 C 0.8823(5) -0.3246(3) 0.74264(15) 0.0341(12) Uani 1.000000 . . .
C45 C 0.5967(11) 0.2082(9) 0.9145(3) 0.033(3) Uani 0.580(15) . U 1
C4 C -0.0105(6) 0.1536(4) 0.71871(17) 0.0459(15) Uani 1.000000 . . .
H4 H -0.0283(6) 0.1432(4) 0.69504(17) 0.0550(18) Uiso 1.000000 R . .
C6 C 0.1388(5) 0.1974(3) 0.76215(14) 0.0293(11) Uani 1.000000 . . .
H6 H 0.2204(5) 0.2176(3) 0.76740(14) 0.0351(14) Uiso 1.000000 R . .
C89 C 1.0660(5) -0.0763(3) 0.74315(15) 0.0349(13) Uani 1.000000 . . .
H89 H 1.0175(5) -0.0778(3) 0.76467(15) 0.0419(15) Uiso 1.000000 R . .
C8 C -0.0660(5) 0.3099(4) 0.87786(16) 0.0386(12) Uani 1.000000 . U .
H8 H -0.0432(5) 0.2693(4) 0.89770(16) 0.0463(15) Uiso 1.000000 R . .
C30 C 0.2971(6) 0.4008(3) 0.71129(15) 0.0384(13) Uani 1.000000 . . .
H30 H 0.2785(6) 0.4167(3) 0.68680(15) 0.0460(16) Uiso 1.000000 R . .
C78 C 0.5042(6) -0.1943(5) 0.62158(19) 0.0620(19) Uani 1.000000 . U .
H78a H 0.4679(6) -0.2172(5) 0.60068(19) 0.074(2) Uiso 1.000000 R . .
H78b H 0.4304(6) -0.1800(5) 0.63728(19) 0.074(2) Uiso 1.000000 R . .
C113 C 0.5833(5) 0.0638(3) 0.69812(14) 0.0300(12) Uani 1.000000 . . .
H113 H 0.6020(5) 0.0853(3) 0.67424(14) 0.0360(14) Uiso 1.000000 R . .
C77 C 0.5630(8) -0.1180(6) 0.6096(3) 0.086(3) Uani 1.000000 . U .
H77a H 0.5505(8) -0.0780(6) 0.6280(3) 0.103(3) Uiso 1.000000 R . .
H77b H 0.5178(8) -0.0910(6) 0.5878(3) 0.103(3) Uiso 1.000000 R . .
C10 C -0.1781(6) 0.4448(4) 0.85412(18) 0.0475(14) Uani 1.000000 . U .
H10 H -0.2301(6) 0.4950(4) 0.85792(18) 0.0570(17) Uiso 1.000000 R . .
C25 C -0.0137(19) 0.1044(13) 0.8642(5) 0.0300(7) Uani 0.500000 . U 1
H25a H -0.0981(19) 0.1297(13) 0.8720(5) 0.0360(8) Uiso 0.500000 R . 1
H25b H -0.0316(19) 0.0605(13) 0.8484(5) 0.0360(8) Uiso 0.500000 R . 1
C46 C 0.5312(12) 0.2792(8) 0.9278(3) 0.037(3) Uani 0.580(15) . U 1
H46 H 0.4468(12) 0.2979(8) 0.9193(3) 0.044(3) Uiso 0.580(15) R . 1
C119 C 1.0373(6) -0.3801(4) 0.55889(18) 0.0472(15) Uani 1.000000 . . .
C47 C 0.5886(13) 0.3234(9) 0.9537(3) 0.054(3) Uani 0.580(15) . U 1
H47 H 0.5446(13) 0.3714(9) 0.9627(3) 0.065(4) Uiso 0.580(15) R . 1
C105 C 0.1056(7) 0.3076(5) 0.99292(18) 0.063(2) Uani 1.000000 . . .
C42 C 0.7515(6) -0.1177(5) 0.87782(19) 0.0583(19) Uani 1.000000 . . .
H42 H 0.7986(6) -0.1718(5) 0.87846(19) 0.070(2) Uiso 1.000000 R . .
C31 C 0.2083(6) 0.4245(3) 0.73762(15) 0.0357(13) Uani 1.000000 . . .
H31 H 0.1292(6) 0.4561(3) 0.73087(15) 0.0428(15) Uiso 1.000000 R . .
C37 C 0.1802(6) 0.5161(4) 0.88095(17) 0.0483(16) Uani 1.000000 . . .
H37 H 0.1008(6) 0.5243(4) 0.89342(17) 0.0580(19) Uiso 1.000000 R . .
C65 C 0.5699(7) -0.3660(4) 0.6200(2) 0.036(2) Uani 0.604(5) . U 1
C66 C 0.6615(6) -0.4368(5) 0.6184(2) 0.040(3) Uani 0.604(5) G U 1
H66 H 0.7461(6) -0.4352(5) 0.6279(2) 0.049(3) Uiso 0.604(5) R . 1
C67 C 0.6268(7) -0.5100(5) 0.6027(2) 0.055(3) Uani 0.604(5) G U 1
H67 H 0.6881(7) -0.5573(5) 0.6016(2) 0.066(3) Uiso 0.604(5) R . 1
C68 C 0.5004(7) -0.5123(5) 0.5885(2) 0.060(3) Uani 0.604(5) G U 1
H68 H 0.4772(7) -0.5612(5) 0.5779(2) 0.072(3) Uiso 0.604(5) R . 1
C69 C 0.4088(6) -0.4415(6) 0.5900(2) 0.069(3) Uani 0.604(5) G U 1
H69 H 0.3243(6) -0.4431(6) 0.5805(2) 0.083(4) Uiso 0.604(5) R . 1
C70 C 0.4436(7) -0.3684(5) 0.6058(2) 0.058(3) Uani 0.604(5) G U 1
H70 H 0.3823(7) -0.3210(5) 0.6068(2) 0.070(3) Uiso 0.604(5) R . 1
C94 C 0.8739(9) -0.6253(5) 0.6867(3) 0.079(3) Uani 1.000000 . . .
H94 H 0.8638(9) -0.6841(5) 0.6845(3) 0.094(3) Uiso 1.000000 R . .
C50 C 0.7227(11) 0.1809(9) 0.9276(3) 0.040(3) Uani 0.580(15) . U 1
H50 H 0.7679(11) 0.1329(9) 0.9189(3) 0.048(3) Uiso 0.580(15) R . 1
C123 C -0.0381(8) 0.2343(6) 1.0596(2) 0.080(2) Uani 1.000000 . . .
H12a H -0.0772(8) 0.2475(6) 1.0822(2) 0.120(4) Uiso 1.000000 R . .
H12b H -0.1045(8) 0.2147(6) 1.0446(2) 0.120(4) Uiso 1.000000 R . .
H12c H 0.0315(8) 0.1890(6) 1.0641(2) 0.120(4) Uiso 1.000000 R . .
C75 C 0.4492(6) -0.4070(4) 0.73831(18) 0.0454(15) Uani 1.000000 . . .
H75 H 0.4461(6) -0.4644(4) 0.74922(18) 0.0545(18) Uiso 1.000000 R . .
C104 C 1.1016(5) -0.3256(4) 0.69509(18) 0.0450(15) Uani 1.000000 . U .
H10c H 1.1253(5) -0.2940(4) 0.71506(18) 0.0540(18) Uiso 1.000000 R . .
H10d H 1.1439(5) -0.3843(4) 0.69915(18) 0.0540(18) Uiso 1.000000 R . .
C126 C 1.2556(9) -0.5435(5) 0.4966(3) 0.095(3) Uani 1.000000 . . .
H12d H 1.3033(9) -0.5552(5) 0.4749(3) 0.143(5) Uiso 1.000000 R . .
H12e H 1.3134(9) -0.5561(5) 0.5172(3) 0.143(5) Uiso 1.000000 R . .
H12f H 1.1815(9) -0.5797(5) 0.4997(3) 0.143(5) Uiso 1.000000 R . .
C41 C 0.6921(6) -0.0928(5) 0.90882(19) 0.069(2) Uani 1.000000 . . .
H41 H 0.6974(6) -0.1306(5) 0.93030(19) 0.083(3) Uiso 1.000000 R . .
C19 C 0.3095(7) -0.0182(4) 0.92820(13) 0.0232(19) Uani 0.500000 . U 1
C20 C 0.3413(7) 0.0316(3) 0.95559(17) 0.034(2) Uani 0.500000 G U 1
H20 H 0.3241(7) 0.0920(3) 0.95253(17) 0.041(3) Uiso 0.500000 R . 1
C21 C 0.3990(8) -0.0090(4) 0.98757(15) 0.044(3) Uani 0.500000 G U 1
H21 H 0.4203(8) 0.0243(4) 1.00589(15) 0.053(3) Uiso 0.500000 R . 1
C22 C 0.4248(7) -0.0994(4) 0.99215(14) 0.040(2) Uani 0.500000 G U 1
H22 H 0.4633(7) -0.1266(4) 1.01355(14) 0.048(3) Uiso 0.500000 R . 1
C23 C 0.3929(8) -0.1492(3) 0.96476(18) 0.039(2) Uani 0.500000 G U 1
H23 H 0.4101(8) -0.2097(3) 0.96783(18) 0.047(3) Uiso 0.500000 R . 1
C24 C 0.3353(8) -0.1086(4) 0.93279(16) 0.036(3) Uani 0.500000 G U 1
H24 H 0.3139(8) -0.1419(4) 0.91446(16) 0.043(3) Uiso 0.500000 R . 1
C53 C 0.7347(5) -0.1599(4) 0.55337(12) 0.0304(19) Uani 0.604(5) . U 1
C58 C 0.6181(4) -0.1595(4) 0.53374(15) 0.038(2) Uani 0.604(5) G U 1
H58 H 0.5372(4) -0.1442(4) 0.54423(15) 0.046(3) Uiso 0.604(5) R . 1
C57 C 0.6225(5) -0.1822(5) 0.49842(14) 0.047(2) Uani 0.604(5) G U 1
H57 H 0.5446(5) -0.1820(5) 0.48528(14) 0.056(3) Uiso 0.604(5) R . 1
C56 C 0.7435(6) -0.2051(4) 0.48275(12) 0.044(2) Uani 0.604(5) G U 1
H56 H 0.7464(6) -0.2203(4) 0.45912(12) 0.052(3) Uiso 0.604(5) R . 1
C55 C 0.8600(5) -0.2054(5) 0.50238(16) 0.038(2) Uani 0.604(5) G U 1
H55 H 0.9409(5) -0.2208(5) 0.49189(16) 0.045(3) Uiso 0.604(5) R . 1
C54 C 0.8556(4) -0.1828(4) 0.53770(16) 0.035(2) Uani 0.604(5) G U 1
H54 H 0.9336(4) -0.1830(4) 0.55084(16) 0.042(3) Uiso 0.604(5) R . 1
C95 C 0.9608(7) -0.5794(5) 0.6635(2) 0.067(2) Uani 1.000000 . . .
H95 H 1.0090(7) -0.6078(5) 0.6462(2) 0.081(3) Uiso 1.000000 R . .
C26 C 0.0646(9) 0.0593(7) 0.8984(3) 0.0300(7) Uani 0.500000 . . 1
H26a H 0.0299(9) 0.0030(7) 0.9065(3) 0.0360(8) Uiso 0.500000 R . 1
H26b H 0.0555(9) 0.0957(7) 0.9181(3) 0.0360(8) Uiso 0.500000 R . 1
C121 C -0.1029(10) 0.4213(7) 1.0276(2) 0.105(3) Uani 1.000000 . . .
H12g H -0.0664(10) 0.4728(7) 1.0153(2) 0.157(5) Uiso 1.000000 R . .
H12h H -0.1699(10) 0.4022(7) 1.0126(2) 0.157(5) Uiso 1.000000 R . .
H12i H -0.1414(10) 0.4346(7) 1.0503(2) 0.157(5) Uiso 1.000000 R . .
C13 C 0.2297(6) -0.0537(3) 0.85789(16) 0.0184(18) Uani 0.500000 . U 1
C18 C 0.3453(5) -0.0819(4) 0.84087(18) 0.023(2) Uani 0.500000 G U 1
H18 H 0.4220(5) -0.0521(4) 0.84228(18) 0.027(3) Uiso 0.500000 R . 1
C17 C 0.3463(5) -0.1547(4) 0.82173(17) 0.026(2) Uani 0.500000 G U 1
H17 H 0.4237(5) -0.1735(4) 0.81035(17) 0.031(2) Uiso 0.500000 R . 1
C16 C 0.2317(6) -0.1992(3) 0.81962(16) 0.028(2) Uani 0.500000 G U 1
H16 H 0.2324(6) -0.2479(3) 0.80682(16) 0.033(2) Uiso 0.500000 R . 1
C15 C 0.1161(5) -0.1710(4) 0.83665(17) 0.0240(19) Uani 0.500000 G U 1
H15 H 0.0395(5) -0.2009(4) 0.83523(17) 0.029(2) Uiso 0.500000 R . 1
C14 C 0.1151(5) -0.0983(4) 0.85578(16) 0.0231(19) Uani 0.500000 G U 1
H14 H 0.0378(5) -0.0794(4) 0.86717(16) 0.028(2) Uiso 0.500000 R . 1
C125 C 1.0824(9) -0.3993(5) 0.4527(2) 0.084(3) Uani 1.000000 . . .
H12j H 1.1291(9) -0.4109(5) 0.4308(2) 0.125(4) Uiso 1.000000 R . .
H12k H 1.0072(9) -0.4346(5) 0.4558(2) 0.125(4) Uiso 1.000000 R . .
H12l H 1.0528(9) -0.3385(5) 0.4509(2) 0.125(4) Uiso 1.000000 R . .
C122 C 0.1607(10) 0.3687(6) 1.0653(2) 0.097(3) Uani 1.000000 . . .
H12m H 0.1975(10) 0.4204(6) 1.0533(2) 0.146(4) Uiso 1.000000 R . .
H12n H 0.1224(10) 0.3813(6) 1.0881(2) 0.146(4) Uiso 1.000000 R . .
H12o H 0.2295(10) 0.3228(6) 1.0696(2) 0.146(4) Uiso 1.000000 R . .
C124 C 1.3389(10) -0.3570(6) 0.4879(3) 0.108(4) Uani 1.000000 . . .
H12p H 1.3881(10) -0.3679(6) 0.4663(3) 0.162(5) Uiso 1.000000 R . .
H12q H 1.3080(10) -0.2964(6) 0.4861(3) 0.162(5) Uiso 1.000000 R . .
H12r H 1.3951(10) -0.3708(6) 0.5088(3) 0.162(5) Uiso 1.000000 R . .
C49 C 0.7827(12) 0.2246(10) 0.9538(3) 0.054(3) Uani 0.580(15) . U 1
H49 H 0.8671(12) 0.2066(10) 0.9626(3) 0.065(4) Uiso 0.580(15) R . 1
C48 C 0.7145(13) 0.2928(9) 0.9657(3) 0.057(3) Uani 0.580(15) . U 1
H48 H 0.7537(13) 0.3218(9) 0.9831(3) 0.068(4) Uiso 0.580(15) R . 1
C26a C 0.0823(9) 0.0337(7) 0.8621(3) 0.0300(7) Uani 0.500000 . . -1
H26c H 0.1021(9) 0.0203(7) 0.8376(3) 0.0360(8) Uiso 0.500000 R . -1
H26d H 0.0360(9) -0.0144(7) 0.8745(3) 0.0360(8) Uiso 0.500000 R . -1
C13a C 0.3265(7) -0.0543(4) 0.8861(2) 0.034(2) Uani 0.500000 . U -1
C14a C 0.3681(8) -0.0807(4) 0.85294(17) 0.045(3) Uani 0.500000 G U -1
H14a H 0.3534(8) -0.0432(4) 0.83164(17) 0.054(4) Uiso 0.500000 R . -1
C15a C 0.4317(8) -0.1630(5) 0.8516(2) 0.053(3) Uani 0.500000 G U -1
H15a H 0.4596(8) -0.1807(5) 0.8294(2) 0.063(3) Uiso 0.500000 R . -1
C16a C 0.4537(8) -0.2191(4) 0.8834(2) 0.056(3) Uani 0.500000 G U -1
H16a H 0.4962(8) -0.2742(4) 0.8825(2) 0.067(4) Uiso 0.500000 R . -1
C17a C 0.4120(9) -0.1927(4) 0.9166(2) 0.055(3) Uani 0.500000 G U -1
H17a H 0.4267(9) -0.2302(4) 0.9379(2) 0.066(4) Uiso 0.500000 R . -1
C18a C 0.3484(8) -0.1103(5) 0.91797(17) 0.047(3) Uani 0.500000 G U -1
H18a H 0.3206(8) -0.0927(5) 0.94018(17) 0.056(4) Uiso 0.500000 R . -1
C19a C 0.1783(7) 0.0479(5) 0.93344(14) 0.033(2) Uani 0.500000 . U -1
C20a C 0.2662(6) 0.0737(5) 0.95820(18) 0.042(3) Uani 0.500000 G U -1
H20a H 0.3489(6) 0.0918(5) 0.95040(18) 0.050(3) Uiso 0.500000 R . -1
C21a C 0.2306(8) 0.0725(5) 0.99461(16) 0.053(3) Uani 0.500000 G U -1
H21a H 0.2894(8) 0.0898(5) 1.01117(16) 0.064(4) Uiso 0.500000 R . -1
C22a C 0.1071(9) 0.0455(6) 1.00626(14) 0.061(3) Uani 0.500000 G U -1
H22a H 0.0832(9) 0.0447(6) 1.03062(14) 0.073(4) Uiso 0.500000 R . -1
C23a C 0.0191(6) 0.0197(6) 0.9815(2) 0.060(3) Uani 0.500000 G U -1
H23a H -0.0635(6) 0.0016(6) 0.9893(2) 0.072(4) Uiso 0.500000 R . -1
C24a C 0.0548(6) 0.0209(5) 0.94509(18) 0.046(3) Uani 0.500000 G U -1
H24a H -0.0041(6) 0.0036(5) 0.92852(18) 0.055(3) Uiso 0.500000 R . -1
C45a C 0.6014(9) 0.1762(8) 0.9202(3) 0.024(3) Uani 0.420(15) . U 2
C46a C 0.5337(8) 0.2444(8) 0.9357(3) 0.036(4) Uani 0.420(15) G U 2
H46a H 0.4531(8) 0.2682(8) 0.9260(3) 0.043(4) Uiso 0.420(15) R . 2
C47a C 0.5865(9) 0.2770(8) 0.9656(3) 0.045(4) Uani 0.420(15) G U 2
H47a H 0.5412(9) 0.3226(8) 0.9759(3) 0.054(4) Uiso 0.420(15) R . 2
C48a C 0.7070(9) 0.2413(8) 0.9800(3) 0.044(4) Uani 0.420(15) G U 2
H48a H 0.7423(9) 0.2631(8) 1.0000(3) 0.053(5) Uiso 0.420(15) R . 2
C49a C 0.7747(7) 0.1731(8) 0.9646(3) 0.036(3) Uani 0.420(15) G U 2
H49a H 0.8553(7) 0.1493(8) 0.9742(3) 0.043(4) Uiso 0.420(15) R . 2
C50a C 0.7219(9) 0.1405(7) 0.9347(3) 0.030(3) Uani 0.420(15) G U 2
H50a H 0.7672(9) 0.0949(7) 0.9243(3) 0.036(4) Uiso 0.420(15) R . 2
C65a C 0.5737(11) -0.3928(6) 0.6299(3) 0.031(3) Uani 0.396(5) . U 2
C66a C 0.6715(8) -0.4595(8) 0.6273(4) 0.043(4) Uani 0.396(5) G U 2
H66a H 0.7591(8) -0.4508(8) 0.6327(4) 0.051(5) Uiso 0.396(5) R . 2
C67a C 0.6385(10) -0.5392(7) 0.6168(4) 0.050(4) Uani 0.396(5) G U 2
H67a H 0.7039(10) -0.5839(7) 0.6151(4) 0.060(4) Uiso 0.396(5) R . 2
C68a C 0.5076(11) -0.5523(6) 0.6088(3) 0.055(4) Uani 0.396(5) G U 2
H68a H 0.4855(11) -0.6056(6) 0.6018(3) 0.066(4) Uiso 0.396(5) R . 2
C69a C 0.4098(8) -0.4855(7) 0.6115(3) 0.050(3) Uani 0.396(5) G U 2
H69a H 0.3222(8) -0.4943(7) 0.6061(3) 0.060(4) Uiso 0.396(5) R . 2
C70a C 0.4428(9) -0.4058(6) 0.6220(3) 0.043(3) Uani 0.396(5) G U 2
H70a H 0.3774(9) -0.3612(6) 0.6237(3) 0.052(4) Uiso 0.396(5) R . 2
C53a C 0.8278(12) -0.1489(9) 0.5513(2) 0.055(4) Uani 0.396(5) . U 2
C58a C 0.7863(14) -0.2188(9) 0.5345(3) 0.076(5) Uani 0.396(5) G U 2
H58a H 0.7246(14) -0.2551(9) 0.5460(3) 0.092(6) Uiso 0.396(5) R . 2
C57a C 0.8369(16) -0.2344(9) 0.5006(4) 0.090(7) Uani 0.396(5) G U 2
H57a H 0.8091(16) -0.2811(9) 0.4894(4) 0.108(8) Uiso 0.396(5) R . 2
C56a C 0.9290(14) -0.1801(10) 0.4835(3) 0.086(6) Uani 0.396(5) G U 2
H56a H 0.9629(14) -0.1905(10) 0.4609(3) 0.104(7) Uiso 0.396(5) R . 2
C55a C 0.9706(11) -0.1102(10) 0.5003(3) 0.081(5) Uani 0.396(5) G U 2
H55a H 1.0322(11) -0.0739(10) 0.4889(3) 0.097(6) Uiso 0.396(5) R . 2
C54a C 0.9200(12) -0.0946(8) 0.5342(3) 0.068(5) Uani 0.396(5) G U 2
H54a H 0.9478(12) -0.0479(8) 0.5455(3) 0.081(6) Uiso 0.396(5) R . 2
C59a C 0.7674(16) -0.0130(6) 0.5957(4) 0.040(4) Uani 0.396(5) . U 2
C60a C 0.7115(13) 0.0399(7) 0.5661(3) 0.054(4) Uani 0.396(5) G U 2
H60a H 0.6681(13) 0.0149(7) 0.5482(3) 0.065(4) Uiso 0.396(5) R . 2
C61a C 0.7203(14) 0.1302(7) 0.5634(3) 0.066(4) Uani 0.396(5) G U 2
H61a H 0.6829(14) 0.1657(7) 0.5436(3) 0.079(5) Uiso 0.396(5) R . 2
C62a C 0.7851(13) 0.1676(7) 0.5902(4) 0.055(4) Uani 0.396(5) G U 2
H62a H 0.7910(13) 0.2280(7) 0.5883(4) 0.066(5) Uiso 0.396(5) R . 2
C63a C 0.8411(15) 0.1146(10) 0.6197(3) 0.045(5) Uani 0.396(5) G U 2
H63a H 0.8844(15) 0.1396(10) 0.6376(3) 0.054(7) Uiso 0.396(5) R . 2
C64a C 0.8322(18) 0.0243(9) 0.6224(3) 0.028(4) Uani 0.396(5) G U 2
H64a H 0.8696(18) -0.0111(9) 0.6422(3) 0.034(4) Uiso 0.396(5) R . 2
C79a C 1.1208(17) -0.1479(10) 0.6059(3) 0.036(4) Uani 0.396(5) . U 2
C84a C 1.1218(17) -0.0582(10) 0.5957(4) 0.049(4) Uani 0.396(5) G U 2
H84a H 1.0799(17) -0.0191(10) 0.6102(4) 0.059(5) Uiso 0.396(5) R . 2
C83a C 1.1853(16) -0.0268(8) 0.5638(4) 0.056(4) Uani 0.396(5) G U 2
H83a H 1.1859(16) 0.0332(8) 0.5570(4) 0.067(5) Uiso 0.396(5) R . 2
C82a C 1.2478(14) -0.0853(9) 0.5421(3) 0.044(4) Uani 0.396(5) G U 2
H82a H 1.2903(14) -0.0643(9) 0.5208(3) 0.053(5) Uiso 0.396(5) R . 2
C81a C 1.2468(14) -0.1750(9) 0.5524(3) 0.043(4) Uani 0.396(5) G U 2
H81a H 1.2887(14) -0.2141(9) 0.5378(3) 0.052(5) Uiso 0.396(5) R . 2
C80a C 1.1834(16) -0.2063(8) 0.5842(4) 0.039(4) Uani 0.396(5) G U 2
H80a H 1.1827(16) -0.2663(8) 0.5911(4) 0.047(5) Uiso 0.396(5) R . 2
C25a C -0.0031(19) 0.1147(12) 0.8607(5) 0.0300(7) Uani 0.500000 . U -1
H25c H -0.0237(19) 0.1290(12) 0.8850(5) 0.0360(8) Uiso 0.500000 R . -1
H25d H -0.0854(19) 0.1081(12) 0.8483(5) 0.0360(8) Uiso 0.500000 R . -1

loop_
_atom_site_aniso_label
_atom_site_aniso_U_11
_atom_site_aniso_U_22
_atom_site_aniso_U_33
_atom_site_aniso_U_12
_atom_site_aniso_U_13
_atom_site_aniso_U_23
Ru1 0.0158(2) 0.0355(2) 0.0195(2) -0.00797(16) 0.00454(15) -0.00769(16)
Ru2 0.0189(2) 0.0365(2) 0.0365(2) 0.00305(17) 0.00493(17) -0.01122(19)
P2 0.0200(6) 0.0350(7) 0.0219(6) -0.0071(5) 0.0052(5) -0.0013(5)
S1 0.0280(7) 0.0319(7) 0.0270(7) 0.0037(5) 0.0030(5) -0.0064(5)
P4 0.0173(6) 0.0505(9) 0.0204(6) -0.0100(6) 0.0024(5) -0.0084(6)
P3 0.0195(6) 0.0322(7) 0.0293(7) -0.0089(5) 0.0051(5) -0.0127(6)
P1 0.0166(6) 0.0321(7) 0.0334(7) -0.0059(5) 0.0041(5) -0.0134(6)
P7 0.0207(7) 0.0421(8) 0.0410(8) -0.0008(6) 0.0046(6) -0.0126(7)
P6 0.0205(7) 0.0453(9) 0.0447(9) 0.0026(6) 0.0067(6) -0.0135(7)
P8 0.0219(7) 0.0344(8) 0.0490(9) 0.0022(6) 0.0039(6) -0.0048(7)
P5 0.0342(8) 0.0386(8) 0.0408(8) -0.0049(6) -0.0065(6) -0.0108(7)
Si12 0.0703(14) 0.0845(15) 0.0354(10) 0.0066(11) 0.0055(9) -0.0183(10)
Si13 0.0832(16) 0.0657(14) 0.0852(16) 0.0118(12) 0.0443(14) -0.0208(12)
C109 0.014(2) 0.021(2) 0.025(3) -0.0066(18) -0.0027(19) -0.001(2)
C27 0.021(3) 0.021(2) 0.031(3) -0.010(2) 0.004(2) -0.007(2)
C32 0.029(3) 0.029(3) 0.036(3) -0.009(2) 0.007(2) -0.010(2)
C110 0.019(2) 0.026(3) 0.023(3) -0.003(2) 0.001(2) -0.003(2)
C115 0.021(3) 0.042(3) 0.032(3) 0.000(2) 0.001(2) -0.011(2)
C7 0.0114(18) 0.036(2) 0.042(2) -0.0034(12) 0.0019(12) -0.0117(12)
C38 0.029(3) 0.040(3) 0.047(3) -0.008(2) 0.003(3) -0.025(3)
C120 0.045(4) 0.062(4) 0.076(5) 0.009(3) 0.018(4) -0.016(4)
C28 0.027(3) 0.025(3) 0.039(3) -0.004(2) 0.007(2) -0.009(2)
C99 0.049(4) 0.044(4) 0.050(4) 0.001(3) 0.012(3) 0.005(3)
C1 0.021(3) 0.025(3) 0.043(3) 0.003(2) -0.003(2) -0.013(2)
C116 0.017(2) 0.040(3) 0.032(3) -0.004(2) 0.002(2) -0.007(2)
C39 0.018(3) 0.055(3) 0.023(3) -0.012(2) -0.002(2) 0.001(2)
C44 0.017(2) 0.041(3) 0.027(3) -0.008(2) -0.001(2) 0.004(2)
C117 0.026(3) 0.038(3) 0.044(3) -0.005(2) 0.002(2) -0.008(3)
C85 0.023(3) 0.028(3) 0.040(3) 0.002(2) 0.001(2) -0.006(2)
C12 0.028(2) 0.033(2) 0.044(2) -0.0069(12) 0.0056(12) -0.0054(12)
C72 0.016(2) 0.027(3) 0.053(3) -0.007(2) 0.013(2) -0.007(2)
C108 0.023(3) 0.059(4) 0.033(3) -0.012(3) 0.003(2) -0.013(3)
C114 0.021(3) 0.038(3) 0.030(3) -0.002(2) 0.003(2) -0.012(2)
C88 0.027(3) 0.027(3) 0.053(4) -0.004(2) -0.003(3) -0.008(2)
C71 0.011(2) 0.032(3) 0.048(3) -0.003(2) 0.005(2) -0.008(2)
C51 0.0186(15) 0.0358(18) 0.0379(18) -0.0091(12) 0.0026(12) -0.0101(14)
C76 0.018(3) 0.030(3) 0.078(4) -0.006(2) 0.010(3) -0.015(3)
C29 0.042(3) 0.030(3) 0.034(3) -0.008(2) 0.020(3) -0.004(2)
C91 0.029(3) 0.034(3) 0.060(4) 0.004(2) -0.005(3) -0.009(3)
C79 0.024(5) 0.040(5) 0.040(5) -0.001(3) 0.002(3) -0.007(3)
C84 0.060(6) 0.039(5) 0.055(6) -0.003(4) 0.011(3) -0.000(3)
C83 0.077(7) 0.043(5) 0.058(6) -0.005(4) 0.011(4) -0.001(3)
C82 0.051(6) 0.053(5) 0.048(5) -0.008(4) 0.010(3) -0.002(3)
C81 0.032(5) 0.036(5) 0.038(5) 0.003(3) 0.002(3) -0.001(3)
C80 0.018(5) 0.037(5) 0.037(5) 0.001(3) -0.003(3) -0.004(3)
C34 0.041(3) 0.041(3) 0.040(3) -0.012(3) 0.006(3) -0.016(3)
C73 0.022(3) 0.034(3) 0.056(4) -0.006(2) 0.013(3) -0.011(3)
C11 0.039(2) 0.039(2) 0.056(2) -0.0057(13) 0.0029(13) -0.0066(13)
C59 0.019(5) 0.045(5) 0.032(5) 0.004(3) -0.007(3) -0.003(3)
C60 0.054(6) 0.046(4) 0.042(4) -0.016(3) -0.016(3) 0.001(3)
C61 0.070(6) 0.055(5) 0.055(5) -0.018(4) -0.016(4) -0.000(3)
C62 0.067(7) 0.046(5) 0.057(5) -0.011(4) -0.013(4) 0.000(3)
C63 0.043(7) 0.049(6) 0.048(5) -0.011(4) -0.007(4) -0.007(3)
C64 0.030(6) 0.039(5) 0.041(5) -0.000(3) -0.002(3) -0.003(3)
C107 0.034(3) 0.079(5) 0.030(3) -0.012(3) 0.007(3) -0.024(3)
C2 0.024(3) 0.043(3) 0.055(4) -0.000(2) -0.009(3) -0.015(3)
C9 0.039(2) 0.053(2) 0.053(2) -0.0051(13) 0.0046(13) -0.0203(13)
C52 0.0186(15) 0.0358(18) 0.0379(18) -0.0091(12) 0.0026(12) -0.0101(14)
C100 0.065(4) 0.037(3) 0.051(4) -0.009(3) 0.001(3) 0.003(3)
C106 0.036(3) 0.085(5) 0.030(3) -0.001(3) 0.003(3) -0.022(3)
C112 0.025(3) 0.027(3) 0.026(3) -0.007(2) 0.003(2) -0.006(2)
C43 0.023(3) 0.050(4) 0.044(3) 0.000(3) 0.001(2) 0.004(3)
C103 0.020(3) 0.039(3) 0.061(4) -0.001(2) 0.002(2) -0.017(2)
C87 0.027(3) 0.025(3) 0.064(4) -0.006(2) 0.006(3) -0.005(3)
C101 0.048(4) 0.040(3) 0.058(4) -0.015(3) -0.019(3) 0.011(3)
C86 0.029(3) 0.031(3) 0.047(3) -0.001(2) 0.009(2) -0.006(3)
C111 0.012(2) 0.032(3) 0.028(3) -0.0029(19) 0.0006(19) -0.009(2)
C92 0.036(3) 0.040(4) 0.082(5) -0.014(3) -0.007(3) -0.010(3)
C74 0.032(3) 0.048(4) 0.052(4) -0.014(3) 0.010(3) -0.001(3)
C33 0.026(3) 0.036(3) 0.039(3) -0.010(2) 0.002(2) -0.018(2)
C102 0.043(4) 0.028(3) 0.061(4) -0.005(3) -0.007(3) -0.001(3)
C96 0.037(4) 0.042(4) 0.085(5) 0.009(3) -0.007(3) -0.019(3)
C98 0.042(4) 0.042(3) 0.046(4) -0.008(3) 0.007(3) 0.003(3)
C3 0.040(4) 0.040(3) 0.065(4) -0.004(3) -0.026(3) -0.020(3)
C36 0.058(4) 0.039(3) 0.052(4) -0.001(3) -0.002(3) -0.021(3)
C90 0.019(3) 0.028(3) 0.046(3) -0.004(2) 0.001(2) -0.006(2)
C40 0.024(3) 0.096(5) 0.029(3) -0.002(3) 0.006(2) 0.009(3)
C93 0.054(4) 0.057(5) 0.087(6) -0.010(4) -0.012(4) -0.005(4)
C5 0.037(3) 0.040(3) 0.028(3) 0.001(2) -0.007(2) -0.006(2)
C35 0.059(4) 0.035(3) 0.050(4) -0.015(3) 0.000(3) -0.014(3)
C118 0.024(3) 0.054(4) 0.053(4) 0.003(3) 0.010(3) -0.021(3)
C97 0.034(3) 0.024(3) 0.043(3) -0.008(2) -0.004(3) 0.002(2)
C45 0.032(5) 0.043(6) 0.023(5) -0.005(3) -0.000(3) -0.000(3)
C4 0.061(4) 0.035(3) 0.042(3) 0.000(3) -0.020(3) -0.011(3)
C6 0.030(3) 0.019(2) 0.039(3) 0.001(2) -0.003(2) -0.008(2)
C89 0.031(3) 0.034(3) 0.040(3) -0.000(2) 0.009(2) -0.008(2)
C8 0.030(2) 0.044(2) 0.044(2) -0.0047(12) 0.0027(12) -0.0140(13)
C30 0.054(4) 0.030(3) 0.031(3) -0.006(3) 0.005(3) -0.003(2)
C78 0.041(3) 0.084(5) 0.055(4) 0.012(3) 0.018(3) 0.009(3)
C113 0.022(3) 0.041(3) 0.028(3) -0.004(2) 0.006(2) -0.010(2)
C77 0.055(4) 0.084(5) 0.113(6) -0.005(3) -0.022(3) 0.019(4)
C10 0.041(2) 0.041(2) 0.062(2) -0.0048(13) 0.0042(13) -0.0145(13)
C25 0.0186(15) 0.0358(18) 0.0379(18) -0.0091(12) 0.0026(12) -0.0101(14)
C46 0.051(5) 0.037(5) 0.024(4) -0.009(3) 0.004(3) -0.003(3)
C119 0.032(3) 0.052(4) 0.059(4) 0.005(3) 0.009(3) -0.014(3)
C47 0.074(6) 0.051(6) 0.038(5) -0.012(3) 0.002(3) -0.007(3)
C105 0.059(4) 0.095(6) 0.041(4) -0.007(4) 0.007(3) -0.026(4)
C42 0.028(3) 0.069(5) 0.068(5) 0.019(3) 0.006(3) 0.025(4)
C31 0.037(3) 0.026(3) 0.044(3) -0.005(2) 0.000(3) -0.005(2)
C37 0.037(3) 0.054(4) 0.061(4) -0.006(3) 0.009(3) -0.037(3)
C65 0.032(4) 0.043(5) 0.031(5) 0.006(3) 0.001(3) -0.008(3)
C66 0.035(5) 0.042(5) 0.045(5) -0.005(3) 0.008(3) -0.008(3)
C67 0.048(5) 0.058(5) 0.061(6) 0.002(3) 0.007(3) -0.020(4)
C68 0.060(5) 0.069(6) 0.057(6) -0.005(3) 0.002(3) -0.032(4)
C69 0.043(5) 0.091(6) 0.079(6) 0.002(3) -0.009(4) -0.037(4)
C70 0.040(5) 0.078(6) 0.060(6) 0.006(3) -0.005(3) -0.026(4)
C94 0.079(6) 0.032(4) 0.128(8) -0.004(4) -0.022(5) -0.022(4)
C50 0.035(5) 0.053(6) 0.032(5) -0.008(3) 0.002(3) -0.003(3)
C123 0.070(5) 0.115(7) 0.051(4) 0.004(5) 0.010(4) -0.004(4)
C75 0.031(3) 0.030(3) 0.074(4) -0.008(2) 0.003(3) 0.004(3)
C104 0.030(3) 0.040(3) 0.065(4) 0.002(2) -0.003(2) -0.010(3)
C126 0.102(7) 0.076(6) 0.105(7) 0.028(5) 0.041(6) -0.017(5)
C41 0.038(4) 0.099(6) 0.056(4) 0.014(4) 0.005(3) 0.047(4)
C19 0.018(4) 0.033(4) 0.017(4) -0.004(3) 0.008(3) 0.007(3)
C20 0.040(5) 0.040(5) 0.021(4) -0.001(3) 0.003(3) -0.002(3)
C21 0.061(6) 0.049(5) 0.023(4) -0.005(4) 0.001(3) -0.002(3)
C22 0.049(6) 0.045(5) 0.025(4) -0.003(3) -0.001(3) 0.004(3)
C23 0.050(6) 0.030(5) 0.035(5) -0.008(3) -0.002(3) 0.006(3)
C24 0.041(6) 0.033(5) 0.033(5) -0.011(3) -0.003(3) 0.004(3)
C53 0.026(4) 0.032(5) 0.034(5) 0.003(4) 0.009(3) -0.007(4)
C58 0.030(4) 0.053(6) 0.035(5) -0.013(4) 0.007(3) -0.016(4)
C57 0.047(5) 0.062(6) 0.034(5) -0.016(5) 0.002(4) -0.009(4)
C56 0.055(5) 0.045(6) 0.034(5) -0.012(5) 0.010(4) -0.014(4)
C55 0.041(5) 0.039(5) 0.032(5) 0.002(4) 0.017(4) -0.004(4)
C54 0.026(5) 0.044(6) 0.035(5) -0.001(4) 0.008(4) -0.004(4)
C95 0.054(4) 0.050(4) 0.102(6) 0.009(4) -0.013(4) -0.030(4)
C26 0.0186(15) 0.0358(18) 0.0379(18) -0.0091(12) 0.0026(12) -0.0101(14)
C121 0.113(8) 0.133(8) 0.058(5) 0.041(7) 0.014(5) 0.002(5)
C13 0.020(4) 0.014(4) 0.021(4) -0.002(3) 0.005(3) -0.001(3)
C18 0.022(4) 0.025(5) 0.020(5) -0.003(3) 0.006(3) -0.001(3)
C17 0.027(4) 0.021(4) 0.028(5) -0.001(3) 0.007(3) -0.002(3)
C16 0.036(5) 0.022(4) 0.026(4) -0.008(3) 0.006(3) -0.004(3)
C15 0.027(4) 0.018(4) 0.026(4) -0.010(3) 0.003(3) 0.003(3)
C14 0.026(4) 0.021(4) 0.023(4) -0.007(3) 0.005(3) 0.001(3)
C125 0.117(7) 0.071(5) 0.061(5) 0.013(5) 0.024(5) -0.013(4)
C122 0.133(9) 0.083(6) 0.079(6) 0.002(6) -0.022(6) -0.024(5)
C124 0.106(7) 0.092(7) 0.127(8) -0.004(6) 0.074(7) -0.021(6)
C49 0.052(5) 0.069(7) 0.043(5) -0.015(3) -0.009(3) -0.005(4)
C48 0.068(6) 0.065(6) 0.042(6) -0.025(4) -0.007(3) -0.010(4)
C26a 0.0186(15) 0.0358(18) 0.0379(18) -0.0091(12) 0.0026(12) -0.0101(14)
C13a 0.026(5) 0.026(5) 0.052(6) -0.013(4) 0.008(4) -0.006(4)
C14a 0.049(7) 0.027(5) 0.062(7) -0.016(5) 0.015(6) -0.012(5)
C15a 0.047(7) 0.033(6) 0.081(7) -0.014(5) 0.024(6) -0.017(5)
C16a 0.035(6) 0.035(6) 0.098(8) -0.000(5) 0.008(6) -0.010(5)
C17a 0.045(7) 0.038(6) 0.082(7) -0.002(5) 0.008(6) 0.001(5)
C18a 0.044(7) 0.028(6) 0.067(7) -0.003(5) 0.003(6) 0.005(5)
C19a 0.045(6) 0.023(5) 0.028(5) -0.000(4) 0.011(4) 0.003(4)
C20a 0.047(6) 0.052(7) 0.025(5) -0.002(5) 0.005(4) 0.003(5)
C21a 0.073(7) 0.053(7) 0.029(5) -0.004(6) 0.007(5) 0.010(5)
C22a 0.081(8) 0.063(8) 0.031(6) 0.002(6) 0.023(5) 0.019(5)
C23a 0.049(7) 0.069(9) 0.055(6) 0.003(6) 0.026(5) 0.017(6)
C24a 0.041(6) 0.050(7) 0.044(5) -0.006(5) 0.014(5) 0.012(5)
C45a 0.026(6) 0.026(7) 0.022(6) 0.001(4) -0.004(3) -0.006(4)
C46a 0.030(6) 0.039(7) 0.041(6) 0.001(4) -0.007(4) -0.010(4)
C47a 0.047(6) 0.048(7) 0.043(6) -0.002(4) -0.001(4) -0.021(4)
C48a 0.056(6) 0.049(7) 0.029(6) -0.008(4) -0.012(4) -0.011(4)
C49a 0.039(6) 0.033(7) 0.035(6) -0.007(3) -0.013(3) -0.000(4)
C50a 0.031(5) 0.030(6) 0.028(6) 0.002(4) -0.004(3) -0.002(4)
C65a 0.031(6) 0.028(6) 0.034(7) -0.006(3) 0.007(4) -0.000(4)
C66a 0.040(6) 0.042(6) 0.045(7) 0.002(3) 0.002(4) -0.003(4)
C67a 0.056(6) 0.048(6) 0.048(7) -0.000(4) 0.006(4) -0.013(4)
C68a 0.064(6) 0.046(6) 0.058(7) -0.009(4) 0.004(4) -0.017(4)
C69a 0.045(6) 0.048(6) 0.060(7) -0.014(3) 0.001(4) -0.013(4)
C70a 0.033(5) 0.037(6) 0.062(7) 0.003(4) 0.001(4) -0.015(4)
C53a 0.039(10) 0.088(13) 0.039(9) -0.000(7) -0.006(6) -0.016(7)
C58a 0.082(13) 0.106(13) 0.047(9) -0.008(9) -0.005(8) -0.031(9)
C57a 0.086(15) 0.142(17) 0.052(11) -0.014(10) -0.005(9) -0.049(10)
C56a 0.066(12) 0.140(16) 0.055(10) 0.009(9) -0.000(8) -0.031(9)
C55a 0.053(11) 0.153(15) 0.040(8) -0.010(9) 0.002(7) -0.021(9)
C54a 0.031(8) 0.143(14) 0.033(7) -0.015(7) -0.002(6) -0.018(8)
C59a 0.037(8) 0.046(7) 0.038(7) -0.007(4) 0.000(4) -0.008(4)
C60a 0.060(8) 0.059(6) 0.043(6) -0.001(4) -0.005(4) -0.009(4)
C61a 0.074(8) 0.063(6) 0.060(7) -0.004(4) -0.007(4) -0.000(4)
C62a 0.062(8) 0.041(6) 0.061(7) -0.009(4) -0.000(4) 0.004(4)
C63a 0.045(10) 0.043(7) 0.048(7) -0.009(4) 0.001(4) -0.006(4)
C64a 0.023(7) 0.035(6) 0.026(6) -0.006(4) 0.008(3) 0.000(4)
C79a 0.023(7) 0.047(7) 0.038(7) -0.006(4) -0.002(4) -0.005(4)
C84a 0.054(8) 0.048(7) 0.047(7) -0.011(4) 0.008(4) -0.009(4)
C83a 0.074(8) 0.052(7) 0.044(7) -0.011(4) 0.008(4) -0.006(4)
C82a 0.048(7) 0.050(7) 0.034(6) -0.006(4) 0.000(4) -0.004(4)
C81a 0.038(7) 0.055(7) 0.038(6) -0.001(4) -0.000(4) -0.011(4)
C80a 0.027(7) 0.050(7) 0.041(7) -0.004(4) 0.001(4) -0.010(4)
C25a 0.0186(15) 0.0358(18) 0.0379(18) -0.0091(12) 0.0026(12) -0.0101(14)

loop_
_atom_type_symbol
_atom_type_scat_dispersion_real
_atom_type_scat_dispersion_imag
_atom_type_scat_Cromer_Mann_a1
_atom_type_scat_Cromer_Mann_a2
_atom_type_scat_Cromer_Mann_a3
_atom_type_scat_Cromer_Mann_a4
_atom_type_scat_Cromer_Mann_b1
_atom_type_scat_Cromer_Mann_b2
_atom_type_scat_Cromer_Mann_b3
_atom_type_scat_Cromer_Mann_b4
_atom_type_scat_Cromer_Mann_c
_atom_type_scat_source
_atom_type_scat_dispersion_source
Ru -1.23940 0.83517 19.26740 12.91820 4.86337 1.56756 0.80852 8.43467 24.79970 94.29280 5.37873983383 'International Tables Volume C Table 6.1.1.4 (pp. 500-502)' 'Henke, Gullikson and Davis, At. Data and Nucl. Data Tables, 1993, 54, 2'
C 0.00347 0.00161 2.31000 1.02000 1.58860 0.86500 20.84390 10.20750 0.56870 51.65120 0.215599998832 'International Tables Volume C Table 6.1.1.4 (pp. 500-502)' 'Henke, Gullikson and Davis, At. Data and Nucl. Data Tables, 1993, 54, 2'
H 0.00000 0.00000 0.49300 0.32291 0.14019 0.04081 10.51090 26.12570 3.14236 57.79970 0.0030380000826 'International Tables Volume C Table 6.1.1.4 (pp. 500-502)' 'Henke, Gullikson and Davis, At. Data and Nucl. Data Tables, 1993, 54, 2'
Si 0.08192 0.07060 6.29150 3.03530 1.98910 1.54100 2.43860 32.33370 0.67850 81.69370 1.14069998264 'International Tables Volume C Table 6.1.1.4 (pp. 500-502)' 'Henke, Gullikson and Davis, At. Data and Nucl. Data Tables, 1993, 54, 2'
P 0.10434 0.09671 6.43450 4.17910 1.78000 1.49080 1.90670 27.15700 0.52600 68.16450 1.11489999294 'International Tables Volume C Table 6.1.1.4 (pp. 500-502)' 'Henke, Gullikson and Davis, At. Data and Nucl. Data Tables, 1993, 54, 2'
S 0.12424 0.12443 6.90530 5.20340 1.43790 1.58630 1.46790 22.21510 0.25360 56.17200 0.866900026798 'International Tables Volume C Table 6.1.1.4 (pp. 500-502)' 'Henke, Gullikson and Davis, At. Data and Nucl. Data Tables, 1993, 54, 2'

loop_
_geom_angle_atom_site_label_1
_geom_angle_atom_site_label_2
_geom_angle_atom_site_label_3
_geom_angle
_geom_angle_site_symmetry_1
_geom_angle_site_symmetry_3
_geom_angle_publ_flag
P4 Ru1 P2 96.40(5) . . ?
P3 Ru1 P2 178.80(5) . . ?
P3 Ru1 P4 82.62(5) . . ?
P1 Ru1 P2 82.36(5) . . ?
P1 Ru1 P4 173.87(5) . . ?
P1 Ru1 P3 98.69(5) . . ?
C109 Ru1 P2 93.00(13) . . ?
C109 Ru1 P4 80.61(13) . . ?
C109 Ru1 P3 87.53(12) . . ?
C109 Ru1 P1 93.43(12) . . ?
C108 Ru1 P2 86.54(16) . . ?
C108 Ru1 P4 98.19(15) . . ?
C108 Ru1 P3 92.90(16) . . ?
C108 Ru1 P1 87.74(15) . . ?
C108 Ru1 C109 178.7(2) . . ?
P6 Ru2 P7 179.37(6) . . ?
P8 Ru2 P7 81.36(5) . . ?
P8 Ru2 P6 99.27(5) . . ?
P5 Ru2 P7 97.02(5) . . ?
P5 Ru2 P6 82.35(5) . . ?
P5 Ru2 P8 178.31(5) . . ?
C116 Ru2 P7 96.16(14) . . ?
C116 Ru2 P6 83.85(14) . . ?
C116 Ru2 P8 96.36(15) . . ?
C116 Ru2 P5 84.25(15) . . ?
C117 Ru2 P7 83.39(15) . . ?
C117 Ru2 P6 96.54(15) . . ?
C117 Ru2 P8 88.91(16) . . ?
C117 Ru2 P5 90.45(16) . . ?
C117 Ru2 C116 174.6(2) . . ?
C26 P2 C19 101.7(4) . . ?
C13 P2 C19 96.7(3) . . ?
C13 P2 C26 100.5(4) . . ?
C26a P2 Ru1 103.3(3) . . ?
C13a P2 Ru1 125.0(3) . . ?
C13a P2 C26a 106.5(4) . . ?
C19a P2 Ru1 112.9(2) . . ?
C19a P2 C26a 102.2(4) . . ?
C19a P2 C13a 104.6(3) . . ?
C111 S1 C114 92.9(2) . . ?
C39 P4 Ru1 121.00(16) . . ?
C52 P4 Ru1 105.50(17) . . ?
C52 P4 C39 102.1(2) . . ?
C27 P3 Ru1 119.46(15) . . ?
C51 P3 Ru1 108.61(17) . . ?
C51 P3 C27 103.0(2) . . ?
C33 P3 Ru1 124.01(17) . . ?
C33 P3 C27 98.0(2) . . ?
C33 P3 C51 100.5(2) . . ?
C7 P1 Ru1 121.73(16) . . ?
C1 P1 Ru1 121.45(16) . . ?
C1 P1 C7 100.8(2) . . ?
C25a P1 Ru1 107.5(7) . . ?
C25a P1 C7 101.1(7) . . ?
C25a P1 C1 100.6(7) . . ?
C85 P7 Ru2 121.08(17) . . ?
C103 P7 Ru2 105.30(18) . . ?
C103 P7 C85 98.5(2) . . ?
C71 P6 Ru2 119.76(17) . . ?
C78 P6 Ru2 107.8(2) . . ?
C78 P6 C71 102.4(3) . . ?
C91 P8 Ru2 118.5(2) . . ?
C97 P8 Ru2 123.33(18) . . ?
C97 P8 C91 100.7(3) . . ?
C104 P8 Ru2 109.1(2) . . ?
C104 P8 C91 102.5(3) . . ?
C104 P8 C97 99.3(3) . . ?
C77 P5 Ru2 104.2(3) . . ?
C53 P5 C59 104.6(3) . . ?
C59a P5 C53a 94.7(6) . . ?
C123 Si12 C105 109.4(4) . . ?
C121 Si12 C105 109.7(4) . . ?
C121 Si12 C123 109.8(4) . . ?
C122 Si12 C105 109.1(4) . . ?
C122 Si12 C123 108.8(4) . . ?
C122 Si12 C121 110.0(5) . . ?
C126 Si13 C120 109.5(4) . . ?
C125 Si13 C120 108.8(4) . . ?
C125 Si13 C126 110.7(4) . . ?
C124 Si13 C120 108.1(4) . . ?
C124 Si13 C126 109.3(4) . . ?
C124 Si13 C125 110.3(5) . . ?
C110 C109 Ru1 174.8(4) . . ?
C32 C27 P3 119.3(4) . . ?
C28 C27 P3 122.6(4) . . ?
C28 C27 C32 118.1(5) . . ?
C31 C32 C27 121.5(5) . . ?
C111 C110 C109 177.7(5) . . ?
C114 C115 C116 175.9(6) . . ?
C12 C7 P1 122.2(4) . . ?
C8 C7 P1 119.0(4) . . ?
C8 C7 C12 118.8(5) . . ?
C37 C38 C33 120.4(5) . . ?
C119 C120 Si13 172.2(7) . . ?
C29 C28 C27 120.3(5) . . ?
C98 C99 C100 120.9(6) . . ?
C2 C1 P1 120.5(4) . . ?
C6 C1 P1 120.6(4) . . ?
C6 C1 C2 118.8(5) . . ?
C115 C116 Ru2 173.8(5) . . ?
C44 C39 P4 122.0(4) . . ?
C40 C39 P4 121.2(4) . . ?
C40 C39 C44 116.8(5) . . ?
C43 C44 C39 121.4(5) . . ?
C118 C117 Ru2 171.5(5) . . ?
C86 C85 P7 122.7(4) . . ?
C90 C85 P7 119.1(4) . . ?
C90 C85 C86 117.6(5) . . ?
C11 C12 C7 121.0(5) . . ?
C73 C72 C71 121.3(5) . . ?
C107 C108 Ru1 176.9(5) . . ?
C115 C114 S1 120.7(4) . . ?
C113 C114 S1 109.7(4) . . ?
C113 C114 C115 129.5(5) . . ?
C89 C88 C87 119.2(5) . . ?
C72 C71 P6 121.1(4) . . ?
C76 C71 P6 120.6(4) . . ?
C76 C71 C72 118.3(5) . . ?
C52 C51 P3 111.8(3) . . ?
C75 C76 C71 120.3(5) . . ?
C30 C29 C28 120.7(5) . . ?
C92 C91 P8 122.2(5) . . ?
C96 C91 P8 117.5(5) . . ?
C96 C91 C92 120.3(6) . . ?
C80 C79 C84 120.0 . . ?
C83 C84 C79 120.0 . . ?
C82 C83 C84 120.0 . . ?
C81 C82 C83 120.0 . . ?
C80 C81 C82 120.0 . . ?
C81 C80 C79 120.0 . . ?
C35 C34 C33 121.2(5) . . ?
C74 C73 C72 119.2(5) . . ?
C10 C11 C12 118.8(6) . . ?
C64 C59 C60 120.0 . . ?
C61 C60 C59 120.0 . . ?
C62 C61 C60 120.0 . . ?
C63 C62 C61 120.0 . . ?
C64 C63 C62 120.0 . . ?
C63 C64 C59 120.0 . . ?
C106 C107 C108 178.1(7) . . ?
C3 C2 C1 120.4(6) . . ?
C10 C9 C8 120.8(6) . . ?
C51 C52 P4 107.5(3) . . ?
C101 C100 C99 120.4(6) . . ?
C105 C106 C107 179.2(7) . . ?
C113 C112 C111 114.1(5) . . ?
C42 C43 C44 120.0(6) . . ?
C104 C103 P7 108.3(4) . . ?
C86 C87 C88 120.9(5) . . ?
C102 C101 C100 119.9(6) . . ?
C87 C86 C85 121.1(5) . . ?
C110 C111 S1 121.2(4) . . ?
C112 C111 S1 109.2(3) . . ?
C112 C111 C110 129.6(4) . . ?
C93 C92 C91 120.8(7) . . ?
C75 C74 C73 120.5(5) . . ?
C38 C33 P3 121.7(4) . . ?
C34 C33 P3 120.1(4) . . ?
C34 C33 C38 118.1(5) . . ?
C97 C102 C101 120.0(6) . . ?
C95 C96 C91 118.4(7) . . ?
C97 C98 C99 120.3(6) . . ?
C4 C3 C2 120.0(5) . . ?
C37 C36 C35 119.8(5) . . ?
C89 C90 C85 120.4(5) . . ?
C41 C40 C39 121.4(6) . . ?
C94 C93 C92 119.1(7) . . ?
C6 C5 C4 120.6(5) . . ?
C36 C35 C34 119.8(6) . . ?
C119 C118 C117 171.7(7) . . ?
C102 C97 P8 120.6(4) . . ?
C98 C97 P8 120.8(4) . . ?
C98 C97 C102 118.5(5) . . ?
C50 C45 C46 118.6(10) . . ?
C5 C4 C3 120.1(5) . . ?
C5 C6 C1 120.0(5) . . ?
C90 C89 C88 120.6(5) . . ?
C9 C8 C7 119.3(6) . . ?
C31 C30 C29 119.4(5) . . ?
C77 C78 P6 116.4(5) . . ?
C112 C113 C114 114.1(5) . . ?
C78 C77 P5 114.9(6) . . ?
C9 C10 C11 121.2(6) . . ?
C47 C46 C45 121.4(11) . . ?
C118 C119 C120 176.8(7) . . ?
C48 C47 C46 117.1(11) . . ?
C106 C105 Si12 173.4(7) . . ?
C41 C42 C43 120.2(6) . . ?
C30 C31 C32 120.0(5) . . ?
C36 C37 C38 120.6(5) . . ?
C70 C65 C66 120.0 . . ?
C67 C66 C65 120.0 . . ?
C68 C67 C66 120.0 . . ?
C69 C68 C67 120.0 . . ?
C70 C69 C68 120.0 . . ?
C69 C70 C65 120.0 . . ?
C95 C94 C93 121.6(7) . . ?
C49 C50 C45 121.0(11) . . ?
C74 C75 C76 120.4(5) . . ?
C103 C104 P8 111.9(4) . . ?
C42 C41 C40 120.1(6) . . ?
C24 C19 C20 120.0 . . ?
C21 C20 C19 120.0 . . ?
C22 C21 C20 120.0 . . ?
C23 C22 C21 120.0 . . ?
C24 C23 C22 120.0 . . ?
C23 C24 C19 120.0 . . ?
C54 C53 C58 120.0 . . ?
C57 C58 C53 120.0 . . ?
C56 C57 C58 120.0 . . ?
C55 C56 C57 120.0 . . ?
C54 C55 C56 120.0 . . ?
C55 C54 C53 120.0 . . ?
C94 C95 C96 119.8(7) . . ?
C14 C13 C18 120.0 . . ?
C17 C18 C13 120.0 . . ?
C16 C17 C18 120.0 . . ?
C15 C16 C17 120.0 . . ?
C14 C15 C16 120.0 . . ?
C15 C14 C13 120.0 . . ?
C48 C49 C50 117.7(11) . . ?
C49 C48 C47 124.2(11) . . ?
C25a C26a P2 110.8(10) . . ?
C14a C13a P2 117.9 . . ?
C18a C13a P2 121.9 . . ?
C18a C13a C14a 120.0 . . ?
C15a C14a C13a 120.0 . . ?
C16a C15a C14a 120.0 . . ?
C17a C16a C15a 120.0 . . ?
C18a C17a C16a 120.0 . . ?
C17a C18a C13a 120.0 . . ?
C20a C19a P2 117.8 . . ?
C24a C19a P2 122.1 . . ?
C24a C19a C20a 120.0 . . ?
C21a C20a C19a 120.0 . . ?
C22a C21a C20a 120.0 . . ?
C23a C22a C21a 120.0 . . ?
C24a C23a C22a 120.0 . . ?
C23a C24a C19a 120.0 . . ?
C50a C45a C46a 120.0 . . ?
C47a C46a C45a 120.0 . . ?
C48a C47a C46a 120.0 . . ?
C49a C48a C47a 120.000000000(17) . . ?
C50a C49a C48a 120.0 . . ?
C49a C50a C45a 120.0 . . ?
C70a C65a C66a 120.0 . . ?
C67a C66a C65a 120.000000000(15) . . ?
C68a C67a C66a 120.0 . . ?
C69a C68a C67a 120.0 . . ?
C70a C69a C68a 120.0 . . ?
C69a C70a C65a 120.0 . . ?
C54a C53a C58a 120.0 . . ?
C57a C58a C53a 120.0 . . ?
C56a C57a C58a 120.0 . . ?
C55a C56a C57a 120.0 . . ?
C54a C55a C56a 120.000000000(15) . . ?
C55a C54a C53a 120.0 . . ?
C64a C59a C60a 120.0 . . ?
C61a C60a C59a 120.0 . . ?
C62a C61a C60a 120.0 . . ?
C63a C62a C61a 120.0 . . ?
C64a C63a C62a 120.0 . . ?
C63a C64a C59a 120.0 . . ?
C80a C79a C84a 120.0 . . ?
C83a C84a C79a 120.0 . . ?
C82a C83a C84a 120.000000000(14) . . ?
C81a C82a C83a 120.0 . . ?
C80a C81a C82a 120.0 . . ?
C81a C80a C79a 120.0 . . ?
C26a C25a P1 106.6(11) . . ?

loop_
_geom_bond_atom_site_label_1
_geom_bond_atom_site_label_2
_geom_bond_distance
_geom_bond_site_symmetry_2
_geom_bond_publ_flag
Ru1 P2 2.3542(13) . ?
Ru1 P4 2.3586(14) . ?
Ru1 P3 2.3646(14) . ?
Ru1 P1 2.3773(13) . ?
Ru1 C109 2.046(5) . ?
Ru1 C108 2.051(5) . ?
Ru2 P7 2.3542(14) . ?
Ru2 P6 2.3560(15) . ?
Ru2 P8 2.3528(16) . ?
Ru2 P5 2.3463(16) . ?
Ru2 C116 2.047(5) . ?
Ru2 C117 2.037(5) . ?
P2 C19 1.885(5) . ?
P2 C26 1.795(9) . ?
P2 C13 1.933(4) . ?
P2 C26a 1.818(10) . ?
P2 C13a 1.728(5) . ?
P2 C19a 1.857(5) . ?
S1 C114 1.742(5) . ?
S1 C111 1.744(5) . ?
P4 C39 1.825(6) . ?
P4 C52 1.843(5) . ?
P4 C45 1.866(11) . ?
P4 C45a 1.859(7) . ?
P3 C27 1.839(5) . ?
P3 C51 1.851(5) . ?
P3 C33 1.834(5) . ?
P1 C7 1.842(5) . ?
P1 C1 1.838(5) . ?
P1 C25 1.967(14) . ?
P1 C25a 1.741(14) . ?
P7 C85 1.833(5) . ?
P7 C79 1.906(6) . ?
P7 C103 1.830(5) . ?
P7 C79a 1.760(10) . ?
P6 C71 1.829(5) . ?
P6 C78 1.845(7) . ?
P6 C65 1.780(6) . ?
P6 C65a 1.935(8) . ?
P8 C91 1.842(6) . ?
P8 C97 1.829(6) . ?
P8 C104 1.866(6) . ?
P5 C59 1.828(7) . ?
P5 C77 1.863(8) . ?
P5 C53 1.808(4) . ?
P5 C53a 2.001(8) . ?
P5 C59a 1.848(10) . ?
Si12 C105 1.836(6) . ?
Si12 C123 1.832(8) . ?
Si12 C121 1.858(9) . ?
Si12 C122 1.856(9) . ?
Si13 C120 1.831(7) . ?
Si13 C126 1.853(8) . ?
Si13 C125 1.869(9) . ?
Si13 C124 1.851(9) . ?
C109 C110 1.225(6) . ?
C27 C32 1.397(7) . ?
C27 C28 1.389(6) . ?
C32 C31 1.369(7) . ?
C110 C111 1.412(6) . ?
C115 C116 1.223(7) . ?
C115 C114 1.417(7) . ?
C7 C12 1.377(7) . ?
C7 C8 1.405(7) . ?
C38 C33 1.383(7) . ?
C38 C37 1.392(7) . ?
C120 C119 1.219(8) . ?
C28 C29 1.385(7) . ?
C99 C100 1.352(9) . ?
C99 C98 1.386(8) . ?
C1 C2 1.398(7) . ?
C1 C6 1.388(7) . ?
C39 C44 1.405(7) . ?
C39 C40 1.395(8) . ?
C44 C43 1.380(7) . ?
C117 C118 1.227(7) . ?
C85 C86 1.395(7) . ?
C85 C90 1.405(7) . ?
C12 C11 1.396(8) . ?
C72 C71 1.396(7) . ?
C72 C73 1.379(7) . ?
C108 C107 1.208(7) . ?
C114 C113 1.364(7) . ?
C88 C87 1.370(8) . ?
C88 C89 1.384(7) . ?
C71 C76 1.388(7) . ?
C51 C52 1.527(7) . ?
C76 C75 1.382(8) . ?
C29 C30 1.380(8) . ?
C91 C92 1.369(8) . ?
C91 C96 1.406(8) . ?
C79 C84 1.3900 . ?
C79 C80 1.3900 . ?
C84 C83 1.3900 . ?
C83 C82 1.3900 . ?
C82 C81 1.3900 . ?
C81 C80 1.3900 . ?
C34 C33 1.395(7) . ?
C34 C35 1.375(8) . ?
C73 C74 1.379(8) . ?
C11 C10 1.383(8) . ?
C59 C60 1.3900 . ?
C59 C64 1.3900 . ?
C60 C61 1.3900 . ?
C61 C62 1.3900 . ?
C62 C63 1.3900 . ?
C63 C64 1.3900 . ?
C107 C106 1.379(7) . ?
C2 C3 1.386(8) . ?
C9 C8 1.395(8) . ?
C9 C10 1.345(9) . ?
C100 C101 1.368(9) . ?
C106 C105 1.191(8) . ?
C112 C111 1.375(7) . ?
C112 C113 1.408(6) . ?
C43 C42 1.368(8) . ?
C103 C104 1.498(8) . ?
C87 C86 1.368(8) . ?
C101 C102 1.409(9) . ?
C92 C93 1.389(9) . ?
C74 C75 1.373(8) . ?
C102 C97 1.385(8) . ?
C96 C95 1.389(9) . ?
C98 C97 1.395(8) . ?
C3 C4 1.375(9) . ?
C36 C35 1.384(8) . ?
C36 C37 1.363(8) . ?
C90 C89 1.375(7) . ?
C40 C41 1.383(10) . ?
C93 C94 1.353(11) . ?
C5 C4 1.372(8) . ?
C5 C6 1.386(7) . ?
C118 C119 1.380(8) . ?
C45 C46 1.378(14) . ?
C45 C50 1.391(14) . ?
C30 C31 1.382(7) . ?
C78 C77 1.376(10) . ?
C25 C26 1.57(2) . ?
C46 C47 1.389(15) . ?
C47 C48 1.387(17) . ?
C42 C41 1.371(10) . ?
C65 C66 1.3900 . ?
C65 C70 1.3900 . ?
C66 C67 1.3900 . ?
C67 C68 1.3900 . ?
C68 C69 1.3900 . ?
C69 C70 1.3900 . ?
C94 C95 1.390(11) . ?
C50 C49 1.404(15) . ?
C19 C20 1.3900 . ?
C19 C24 1.3900 . ?
C20 C21 1.3900 . ?
C21 C22 1.3900 . ?
C22 C23 1.3900 . ?
C23 C24 1.3900 . ?
C53 C58 1.3900 . ?
C53 C54 1.3900 . ?
C58 C57 1.3900 . ?
C57 C56 1.3900 . ?
C56 C55 1.3900 . ?
C55 C54 1.3900 . ?
C13 C18 1.3900 . ?
C13 C14 1.3900 . ?
C18 C17 1.3900 . ?
C17 C16 1.3900 . ?
C16 C15 1.3900 . ?
C15 C14 1.3900 . ?
C49 C48 1.333(16) . ?
C26a C25a 1.47(2) . ?
C13a C14a 1.3900 . ?
C13a C18a 1.3900 . ?
C14a C15a 1.3900 . ?
C15a C16a 1.3900 . ?
C16a C17a 1.3900 . ?
C17a C18a 1.3900 . ?
C19a C20a 1.3900 . ?
C19a C24a 1.3900 . ?
C20a C21a 1.3900 . ?
C21a C22a 1.3900 . ?
C22a C23a 1.3900 . ?
C23a C24a 1.3900 . ?
C45a C46a 1.3900 . ?
C45a C50a 1.3900 . ?
C46a C47a 1.3900 . ?
C47a C48a 1.3900 . ?
C48a C49a 1.3900 . ?
C49a C50a 1.3900 . ?
C65a C66a 1.3900 . ?
C65a C70a 1.3900 . ?
C66a C67a 1.3900 . ?
C67a C68a 1.3900 . ?
C68a C69a 1.3900 . ?
C69a C70a 1.3900 . ?
C53a C58a 1.3900 . ?
C53a C54a 1.3900 . ?
C58a C57a 1.3900 . ?
C57a C56a 1.3900 . ?
C56a C55a 1.3900 . ?
C55a C54a 1.3900 . ?
C59a C60a 1.3900 . ?
C59a C64a 1.3900 . ?
C60a C61a 1.3900 . ?
C61a C62a 1.3900 . ?
C62a C63a 1.3900 . ?
C63a C64a 1.3900 . ?
C79a C84a 1.3900 . ?
C79a C80a 1.3900 . ?
C84a C83a 1.3900 . ?
C83a C82a 1.3900 . ?
C82a C81a 1.3900 . ?
C81a C80a 1.3900 . ?

loop_
_restr_U_iso_atom_site_label
_restr_U_iso_weight_param
C7 0.0030
C12 0.0030
C79 0.0100
C84 0.0100
C83 0.0100
C82 0.0100
C81 0.0100
C80 0.0100
C11 0.0030
C59 0.0100
C60 0.0100
C61 0.0100
C62 0.0100
C63 0.0100
C64 0.0100
C9 0.0030
C103 0.0100
C45 0.0100
C8 0.0030
C78 0.0100
C77 0.0100
C10 0.0030
C46 0.0100
C47 0.0100
C65 0.0100
C66 0.0100
C67 0.0100
C68 0.0100
C69 0.0100
C70 0.0100
C50 0.0100
C104 0.0100
C19 0.0100
C20 0.0100
C21 0.0100
C22 0.0100
C23 0.0100
C24 0.0100
C53 0.1000
C58 0.1000
C57 0.1000
C56 0.1000
C55 0.1000
C54 0.1000
C13 0.0100
C18 0.0100
C17 0.0100
C16 0.0100
C15 0.0100
C14 0.0100
C49 0.0100
C48 0.0100
C13a 0.0300
C14a 0.0300
C15a 0.0300
C16a 0.0300
C17a 0.0300
C18a 0.0300
C19a 0.1000
C20a 0.1000
C21a 0.1000
C22a 0.1000
C23a 0.1000
C24a 0.1000
C45a 0.0100
C46a 0.0100
C47a 0.0100
C48a 0.0100
C49a 0.0100
C50a 0.0100
C65a 0.0100
C66a 0.0100
C67a 0.0100
C68a 0.0100
C69a 0.0100
C70a 0.0100
C53a 0.1000
C58a 0.1000
C57a 0.1000
C56a 0.1000
C55a 0.1000
C54a 0.1000
C59a 0.0100
C60a 0.0100
C61a 0.0100
C62a 0.0100
C63a 0.0100
C64a 0.0100
C79a 0.0100
C84a 0.0100
C83a 0.0100
C82a 0.0100
C81a 0.0100
C80a 0.0100

loop_
_restr_U_rigid_atom_site_label_1
_restr_U_rigid_atom_site_label_2
_restr_U_rigid_target_weight_param
_restr_U_rigid_U_parallel
_restr_U_rigid_diff
C7 C12 0.0100 0.0438 0.0015
C7 C11 0.0100 0.0404 -0.0075
C7 C9 0.0100 0.0313 -0.0095
C7 C8 0.0100 0.0358 -0.0027
C12 C11 0.0100 0.0375 -0.0069
C12 C8 0.0100 0.0454 -0.0029
C12 C10 0.0100 0.0382 -0.0063
C79 C84 0.0100 0.0392 0.0016
C79 C83 0.0100 0.0409 -0.0026
C79 C81 0.0100 0.0342 -0.0017
C79 C80 0.0100 0.0341 -0.0006
C84 C83 0.0100 0.0454 -0.0056
C84 C82 0.0100 0.0447 0.0060
C84 C80 0.0100 0.0397 0.0077
C83 C82 0.0100 0.0523 0.0045
C83 C81 0.0100 0.0427 0.0117
C82 C81 0.0100 0.0442 0.0141
C82 C80 0.0100 0.0403 0.0052
C81 C80 0.0100 0.0358 -0.0010
C11 C9 0.0100 0.0569 -0.0023
C11 C10 0.0100 0.0534 -0.0013
C59 C60 0.0100 0.0384 -0.0052
C59 C61 0.0100 0.0461 -0.0061
C59 C63 0.0100 0.0425 0.0012
C59 C64 0.0100 0.0386 -0.0056
C60 C61 0.0100 0.0430 -0.0088
C60 C62 0.0100 0.0438 -0.0075
C60 C64 0.0100 0.0418 0.0012
C61 C62 0.0100 0.0541 -0.0016
C61 C63 0.0100 0.0511 0.0079
C62 C63 0.0100 0.0514 0.0039
C62 C64 0.0100 0.0428 0.0063
C63 C64 0.0100 0.0420 0.0044
C9 C8 0.0100 0.0414 0.0063
C9 C10 0.0100 0.0641 0.0038
C45 C46 0.0100 0.0417 0.0006
C45 C47 0.0100 0.0413 -0.0053
C45 C50 0.0100 0.0353 -0.0071
C45 C49 0.0100 0.0328 -0.0084
C8 C10 0.0100 0.0487 -0.0024
C46 C47 0.0100 0.0383 -0.0119
C46 C50 0.0100 0.0489 0.0052
C46 C48 0.0100 0.0436 -0.0020
C47 C49 0.0100 0.0711 0.0040
C47 C48 0.0100 0.0729 0.0020
C65 C66 0.0100 0.0352 -0.0092
C65 C67 0.0100 0.0412 -0.0098
C65 C69 0.0100 0.0431 -0.0063
C65 C70 0.0100 0.0372 -0.0059
C66 C67 0.0100 0.0459 -0.0099
C66 C68 0.0100 0.0447 -0.0058
C66 C70 0.0100 0.0408 -0.0004
C67 C68 0.0100 0.0569 -0.0035
C67 C69 0.0100 0.0495 0.0015
C68 C69 0.0100 0.0613 -0.0013
C68 C70 0.0100 0.0544 -0.0095
C69 C70 0.0100 0.0589 0.0012
C50 C49 0.0100 0.0399 -0.0021
C50 C48 0.0100 0.0480 -0.0037
C19 C20 0.0100 0.0340 0.0024
C19 C21 0.0100 0.0281 -0.0041
C19 C23 0.0100 0.0261 -0.0051
C19 C24 0.0100 0.0337 -0.0021
C20 C21 0.0100 0.0305 -0.0055
C20 C22 0.0100 0.0344 -0.0004
C20 C24 0.0100 0.0385 0.0015
C21 C22 0.0100 0.0476 0.0043
C21 C23 0.0100 0.0423 0.0087
C22 C23 0.0100 0.0414 0.0000
C22 C24 0.0100 0.0321 -0.0031
C23 C24 0.0100 0.0314 0.0015
C53 C58 0.0100 0.0355 0.0025
C53 C57 0.0100 0.0373 0.0040
C53 C55 0.0100 0.0201 0.0014
C53 C54 0.0100 0.0200 -0.0037
C58 C57 0.0100 0.0317 -0.0056
C58 C56 0.0100 0.0290 -0.0027
C58 C54 0.0100 0.0299 0.0062
C57 C56 0.0100 0.0468 0.0036
C57 C55 0.0100 0.0458 0.0074
C56 C55 0.0100 0.0551 0.0009
C56 C54 0.0100 0.0409 -0.0001
C55 C54 0.0100 0.0340 -0.0040
C13 C18 0.0100 0.0172 -0.0013
C13 C17 0.0100 0.0189 -0.0049
C13 C15 0.0100 0.0190 -0.0008
C13 C14 0.0100 0.0194 -0.0014
C18 C17 0.0100 0.0253 0.0008
C18 C16 0.0100 0.0243 0.0044
C18 C14 0.0100 0.0202 -0.0031
C17 C16 0.0100 0.0274 0.0004
C17 C15 0.0100 0.0235 0.0011
C16 C15 0.0100 0.0300 0.0014
C16 C14 0.0100 0.0257 -0.0002
C15 C14 0.0100 0.0249 0.0016
C49 C48 0.0100 0.0754 -0.0036
C13a C14a 0.0100 0.0454 -0.0033
C13a C15a 0.0100 0.0357 -0.0011
C13a C17a 0.0100 0.0412 -0.0039
C13a C18a 0.0100 0.0469 0.0019
C14a C15a 0.0100 0.0384 -0.0008
C14a C16a 0.0100 0.0493 0.0023
C14a C18a 0.0100 0.0616 -0.0042
C15a C16a 0.0100 0.0802 0.0007
C15a C17a 0.0100 0.0780 -0.0001
C16a C17a 0.0100 0.0769 0.0049
C16a C18a 0.0100 0.0496 -0.0039
C17a C18a 0.0100 0.0366 0.0056
C19a C20a 0.0100 0.0482 0.0028
C19a C21a 0.0100 0.0404 -0.0065
C19a C23a 0.0100 0.0239 -0.0005
C19a C24a 0.0100 0.0330 0.0061
C20a C21a 0.0100 0.0282 -0.0060
C20a C22a 0.0100 0.0291 0.0005
C20a C24a 0.0100 0.0505 0.0010
C21a C22a 0.0100 0.0629 -0.0020
C21a C23a 0.0100 0.0744 -0.0001
C22a C23a 0.0100 0.0952 -0.0006
C22a C24a 0.0100 0.0597 0.0005
C23a C24a 0.0100 0.0422 0.0058
C45a C46a 0.0100 0.0279 -0.0118
C45a C47a 0.0100 0.0238 -0.0079
C45a C49a 0.0100 0.0220 -0.0036
C45a C50a 0.0100 0.0242 -0.0037
C46a C47a 0.0100 0.0310 -0.0006
C46a C48a 0.0100 0.0286 -0.0017
C46a C50a 0.0100 0.0292 0.0034
C47a C48a 0.0100 0.0484 0.0005
C47a C49a 0.0100 0.0441 0.0021
C48a C49a 0.0100 0.0479 0.0027
C48a C50a 0.0100 0.0303 0.0006
C49a C50a 0.0100 0.0279 -0.0012
C65a C66a 0.0100 0.0347 -0.0039
C65a C67a 0.0100 0.0366 -0.0112
C65a C69a 0.0100 0.0326 -0.0028
C65a C70a 0.0100 0.0349 -0.0039
C66a C67a 0.0100 0.0466 0.0006
C66a C68a 0.0100 0.0477 0.0007
C66a C70a 0.0100 0.0345 0.0069
C67a C68a 0.0100 0.0598 -0.0032
C67a C69a 0.0100 0.0525 0.0033
C68a C69a 0.0100 0.0562 0.0022
C68a C70a 0.0100 0.0367 0.0131
C69a C70a 0.0100 0.0371 0.0022
C53a C58a 0.0100 0.0640 -0.0033
C53a C57a 0.0100 0.0439 0.0049
C53a C55a 0.0100 0.0506 0.0008
C53a C54a 0.0100 0.0676 -0.0012
C58a C57a 0.0100 0.0467 0.0005
C58a C56a 0.0100 0.0731 -0.0003
C58a C54a 0.0100 0.0926 -0.0018
C57a C56a 0.0100 0.1138 0.0015
C57a C55a 0.0100 0.1119 -0.0046
C56a C55a 0.0100 0.1036 -0.0014
C56a C54a 0.0100 0.0625 0.0015
C55a C54a 0.0100 0.0384 0.0038
C59a C60a 0.0100 0.0466 -0.0045
C59a C61a 0.0100 0.0525 -0.0094
C59a C63a 0.0100 0.0390 -0.0018
C59a C64a 0.0100 0.0347 0.0001
C60a C61a 0.0100 0.0615 -0.0039
C60a C62a 0.0100 0.0525 0.0026
C60a C64a 0.0100 0.0379 0.0106
C61a C62a 0.0100 0.0629 0.0023
C61a C63a 0.0100 0.0531 0.0094
C62a C63a 0.0100 0.0502 0.0015
C62a C64a 0.0100 0.0364 0.0080
C63a C64a 0.0100 0.0377 0.0065
C79a C84a 0.0100 0.0467 -0.0016
C79a C83a 0.0100 0.0431 -0.0049
C79a C81a 0.0100 0.0364 0.0005
C79a C80a 0.0100 0.0405 0.0028
C84a C83a 0.0100 0.0427 -0.0017
C84a C82a 0.0100 0.0406 0.0032
C84a C80a 0.0100 0.0474 0.0011
C83a C82a 0.0100 0.0483 0.0063
C83a C81a 0.0100 0.0516 0.0037
C82a C81a 0.0100 0.0525 -0.0080
C82a C80a 0.0100 0.0449 -0.0050
C81a C80a 0.0100 0.0413 0.0034

loop_
_restr_U_similar_atom_site_label_1
_restr_U_similar_atom_site_label_2
_restr_U_similar_weight_param
C7 C12 0.0400
C7 C8 0.0400
C12 C11 0.0400
C79 C84 0.0400
C79 C80 0.0400
C84 C83 0.0400
C83 C82 0.0400
C82 C81 0.0400
C81 C80 0.0400
C11 C10 0.0400
C59 C60 0.0400
C59 C64 0.0400
C60 C61 0.0400
C61 C62 0.0400
C62 C63 0.0400
C63 C64 0.0400
C9 C8 0.0400
C9 C10 0.0400
C45 C46 0.0400
C45 C50 0.0400
C46 C47 0.0400
C47 C48 0.0400
C65 C66 0.0400
C65 C70 0.0400
C66 C67 0.0400
C67 C68 0.0400
C68 C69 0.0400
C69 C70 0.0400
C50 C49 0.0400
C19 C20 0.0400
C19 C24 0.0400
C20 C21 0.0400
C21 C22 0.0400
C22 C23 0.0400
C23 C24 0.0400
C53 C58 0.0400
C53 C54 0.0400
C58 C57 0.0400
C57 C56 0.0400
C56 C55 0.0400
C55 C54 0.0400
C13 C18 0.0400
C13 C14 0.0400
C18 C17 0.0400
C17 C16 0.0400
C16 C15 0.0400
C15 C14 0.0400
C49 C48 0.0400
C13a C14a 0.0400
C13a C18a 0.0400
C14a C15a 0.0400
C15a C16a 0.0400
C16a C17a 0.0400
C17a C18a 0.0400
C19a C20a 0.0400
C19a C24a 0.0400
C20a C21a 0.0400
C21a C22a 0.0400
C22a C23a 0.0400
C23a C24a 0.0400
C45a C46a 0.0400
C45a C50a 0.0400
C46a C47a 0.0400
C47a C48a 0.0400
C48a C49a 0.0400
C49a C50a 0.0400
C65a C66a 0.0400
C65a C70a 0.0400
C66a C67a 0.0400
C67a C68a 0.0400
C68a C69a 0.0400
C69a C70a 0.0400
C53a C58a 0.0400
C53a C54a 0.0400
C58a C57a 0.0400
C57a C56a 0.0400
C56a C55a 0.0400
C55a C54a 0.0400
C59a C60a 0.0400
C59a C64a 0.0400
C60a C61a 0.0400
C61a C62a 0.0400
C62a C63a 0.0400
C63a C64a 0.0400
C79a C84a 0.0400
C79a C80a 0.0400
C84a C83a 0.0400
C83a C82a 0.0400
C82a C81a 0.0400
C81a C80a 0.0400

loop_
_smtbx_masks_void_nr
_smtbx_masks_void_average_x
_smtbx_masks_void_average_y
_smtbx_masks_void_average_z
_smtbx_masks_void_volume
_smtbx_masks_void_count_electrons
_smtbx_masks_void_content
1 0.338 0.229 0.621 170.7 37.4 ?
2 -0.338 0.771 0.379 170.7 37.5 ?
3 0.500 0.500 0.000 174.8 19.1 ?
